data_7035063
loop_
_publ_author_name
'Yu, Wen'
'Guggolz, Lukas'
'Fuhr, Olaf'
'Fenske, Dieter'
'Dehnen, Stefanie'

_publ_section_title
;
 Syntheses, structures and theoretical investigations of
 [Au10S2(PPh2)2(dppma2)4(dppma3)]&#x00B7;[Au6S2(dppma2)2(dppma3)].
;
_journal_issue 20
_journal_name_full 'Dalton transactions (Cambridge, England : 2003)'
_journal_page_first 9363
_journal_page_last 9366
_journal_paper_doi 10.1039/c5dt01360g
_journal_volume 44
_journal_year 2015
_chemical_formula_moiety 'C116 H82 Au10 O15 P8 S6, C60 H42 Au6 O9 P4 S4, 8(C H2 Cl2), C7 H16'
_chemical_formula_sum 'C191 H156 Au16 Cl16 O24 P12 S10'
_chemical_formula_weight 7246.05
_chemical_name_systematic
;
 ?
;
_space_group_crystal_system triclinic
_space_group_IT_number 2
_space_group_name_Hall '-P 1'
_space_group_name_H-M_alt 'P -1'
_symmetry_space_group_name_Hall '-P 1'
_symmetry_space_group_name_H-M 'P -1'
_atom_sites_solution_hydrogens geom
_atom_sites_solution_primary direct
_audit_creation_date 2014-11-12
_audit_creation_method
;
Olex2 1.2
(compiled 2014.09.19 svn.r3010 for OlexSys, GUI svn.r4874)
;
_audit_update_record
;
2015-03-13 deposited with the CCDC.
2015-04-20 downloaded from the CCDC.
;
_cell_angle_alpha 92.1940(10)
_cell_angle_beta 91.0980(10)
_cell_angle_gamma 93.1300(10)
_cell_formula_units_Z 2
_cell_length_a 15.4644(3)
_cell_length_b 25.0982(5)
_cell_length_c 27.0905(4)
_cell_measurement_reflns_used 143373
_cell_measurement_temperature 150.15
_cell_measurement_theta_max 30.71
_cell_measurement_theta_min 1.50
_cell_volume 10488.8(3)
_computing_molecular_graphics 'Olex2 (Dolomanov et al., 2009)'
_computing_publication_material 'Olex2 (Dolomanov et al., 2009)'
_computing_structure_refinement 'ShelXL (Sheldrick, 2008)'
_computing_structure_solution 'ShelXS (Sheldrick, 2008)'
_diffrn_ambient_temperature 150.15
_diffrn_detector Pilatus300K
_diffrn_detector_area_resol_mean 5.81
_diffrn_detector_type DECTRIS
_diffrn_measured_fraction_theta_full 0.983
_diffrn_measured_fraction_theta_max 0.971
_diffrn_measurement_details
;
 2001 frames, detector distance = 80 mm
;
_diffrn_measurement_device '4-circle goniometer'
_diffrn_measurement_device_type 'Stoe StadiVari Mo'
_diffrn_measurement_method 'rotation method'
_diffrn_radiation_collimation '0.3 mm diameter, monocapillary'
_diffrn_radiation_monochromator 'plane graphite'
_diffrn_radiation_polarisn_norm 0
_diffrn_radiation_probe x-ray
_diffrn_radiation_type MoK\a
_diffrn_radiation_wavelength 0.71073
_diffrn_reflns_av_R_equivalents 0.0653
_diffrn_reflns_av_unetI/netI 0.0644
_diffrn_reflns_laue_measured_fraction_full 0.983
_diffrn_reflns_laue_measured_fraction_max 0.971
_diffrn_reflns_limit_h_max 18
_diffrn_reflns_limit_h_min -19
_diffrn_reflns_limit_k_max 31
_diffrn_reflns_limit_k_min -30
_diffrn_reflns_limit_l_max 31
_diffrn_reflns_limit_l_min -33
_diffrn_reflns_number 79203
_diffrn_reflns_point_group_measured_fraction_full 0.983
_diffrn_reflns_point_group_measured_fraction_max 0.971
_diffrn_reflns_theta_full 25.242
_diffrn_reflns_theta_max 26.100
_diffrn_reflns_theta_min 1.505
_diffrn_source 'Mo GeniX 3D HF'
_diffrn_source_current 1.000
_diffrn_source_power 0.050
_diffrn_source_target Cu
_diffrn_source_type 'microfocus sealed X-ray tube'
_diffrn_source_voltage 50
_exptl_absorpt_coefficient_mu 11.596
_exptl_absorpt_correction_T_max 0.3416
_exptl_absorpt_correction_T_min 0.0237
_exptl_absorpt_correction_type integration
_exptl_crystal_colour orange
_exptl_crystal_colour_primary orange
_exptl_crystal_density_diffrn 2.294
_exptl_crystal_description needle
_exptl_crystal_F_000 6740
_exptl_crystal_size_max 0.25
_exptl_crystal_size_mid 0.143
_exptl_crystal_size_min 0.08
_refine_diff_density_max 4.411
_refine_diff_density_min -3.994
_refine_diff_density_rms 0.397
_refine_ls_extinction_method none
_refine_ls_goodness_of_fit_ref 0.976
_refine_ls_hydrogen_treatment constr
_refine_ls_matrix_type full
_refine_ls_number_parameters 2266
_refine_ls_number_reflns 40454
_refine_ls_number_restraints 13
_refine_ls_restrained_S_all 0.976
_refine_ls_R_factor_all 0.0779
_refine_ls_R_factor_gt 0.0634
_refine_ls_shift/su_max 0.002
_refine_ls_shift/su_mean 0.000
_refine_ls_structure_factor_coef Fsqd
_refine_ls_weighting_details 'w=1/[\s^2^(Fo^2^)+(0.1327P)^2^] where P=(Fo^2^+2Fc^2^)/3'
_refine_ls_weighting_scheme calc
_refine_ls_wR_factor_gt 0.1669
_refine_ls_wR_factor_ref 0.1770
_reflns_Friedel_coverage 0.000
_reflns_number_gt 31663
_reflns_number_total 40454
_reflns_threshold_expression 'I > 2\s(I)'
_cod_data_source_file c5dt01360g2.cif
_cod_data_source_block wen477_neu
_cod_depositor_comments 'Adding full bibliography for 7035063.cif.'
_cod_database_code 7035063
_shelxl_version_number 2013-4
_shelx_space_group_comment
;
The symmetry employed for this shelxl refinement is uniquely defined
by the following loop, which should always be used as a source of
symmetry information in preference to the above space-group names.
They are only intended as comments.
;
_olex2_refinement_description
;
1. Fixed Uiso
 At 1.2 times of:
  All C(H) groups, All C(H,H) groups
 At 1.5 times of:
  All C(H,H,H) groups
2. Restrained distances
 Cl15-C184 = Cl16-C184
 1.76 with sigma of 0.02
 C185-C186 = C186-C187 = C187-C188 = C188-C189 = C189-C190 = C190-C191
 1.54 with sigma of 0.02
 C185-C187 = C186-C188 = C187-C189 = C188-C190 = C189-C191
 2.51 with sigma of 0.02
3. Others
 Fixed Sof: C74A(0.5) H74A(0.5) C74B(0.5) H74B(0.5) C75A(0.5) H75A(0.5)
 C75B(0.5) H75B(0.5) C76A(0.5) H76A(0.5) C76B(0.5) H76B(0.5) H77A(0.5) H77B(0.5)
4.a Ternary CH refined with riding coordinates:
 C57(H57), C60(H60), C129(H129), C132(H132)
4.b Secondary CH2 refined with riding coordinates:
 C178(H17A,H17B), C177(H17C,H17D), C179(H17E,H17F), C180(H18N,H18O), C181(H18P,
 H18Q), C182(H18R,H18S), C183(H18L,H18M), C184(H18T,H18U), C186(H18D,H18E),
 C187(H18F,H18G), C188(H18H,H18I), C189(H18J,H18K), C190(H19A,H19B)
4.c Aromatic/amide H refined with riding coordinates:
 C6(H6), C7(H7), C8(H8), C9(H9), C10(H10), C12(H12), C13(H13), C14(H14),
 C15(H15), C16(H16), C18(H18), C19(H19), C20(H20), C21(H21), C22(H22), C24(H24),
  C25(H25), C26(H26), C27(H27), C28(H28), C34(H34), C35(H35), C36(H36),
 C37(H37), C38(H38), C40(H40), C41(H41), C42(H42), C43(H43), C44(H44), C46(H46),
  C47(H47), C48(H48), C49(H49), C50(H50), C52(H52), C53(H53), C54(H54),
 C55(H55), C56(H56), C62(H62), C63(H63), C64(H64), C65(H65), C66(H66), C68(H68),
  C69(H69), C70(H70), C71(H71), C72(H72), C74A(H74A), C74B(H74B), C75A(H75A),
 C75B(H75B), C76A(H76A), C76B(H76B), C77(H77A), C77(H77B), C78(H78), C80(H80),
 C81(H81), C82(H82), C83(H83), C84(H84), C90(H90), C91(H91), C92(H92), C93(H93),
  C94(H94), C96(H96), C97(H97), C98(H98), C99(H99), C100(H100), C106(H106),
 C107(H107), C108(H108), C109(H109), C110(H110), C112(H112), C113(H113),
 C114(H114), C115(H115), C116(H116), C118(H118), C119(H119), C120(H120),
 C121(H121), C122(H122), C124(H124), C125(H125), C126(H126), C127(H127),
 C128(H128), C134(H134), C135(H135), C136(H136), C137(H137), C138(H138),
 C140(H140), C141(H141), C142(H142), C143(H143), C144(H144), C150(H150),
 C151(H151), C152(H152), C153(H153), C154(H154), C156(H156), C157(H157),
 C158(H158), C159(H159), C160(H160), C166(H166), C167(H167), C168(H168),
 C169(H169), C170(H170), C172(H172), C173(H173), C174(H174), C175(H175),
 C176(H176)
4.d Idealised Me refined as rotating group:
 C185(H18A,H18B,H18C), C191(H19C,H19D,H19E)
;
_olex2_submission_special_instructions 'No special instructions were received'

loop_
_space_group_symop_operation_xyz
'x, y, z'
'-x, -y, -z'

loop_
_atom_site_label
_atom_site_type_symbol
_atom_site_fract_x
_atom_site_fract_y
_atom_site_fract_z
_atom_site_U_iso_or_equiv
_atom_site_adp_type
_atom_site_occupancy
_atom_site_site_symmetry_order
_atom_site_calc_flag
_atom_site_refinement_flags_posn
_atom_site_refinement_flags_occupancy
_atom_site_disorder_assembly
_atom_site_disorder_group
Au1 Au 0.51463(3) 0.16328(2) 0.49594(2) 0.03007(11) Uani 1 1 d . . . .
Au2 Au 0.58769(3) 0.18928(2) 0.59434(2) 0.02966(11) Uani 1 1 d . . . .
Au3 Au 0.43631(3) 0.17905(2) 0.66872(2) 0.02897(11) Uani 1 1 d . . . .
Au4 Au 0.38566(3) 0.23277(2) 0.55969(2) 0.02751(10) Uani 1 1 d . . . .
Au5 Au 0.44793(3) 0.29826(2) 0.47676(2) 0.03115(11) Uani 1 1 d . . . .
Au6 Au 0.21399(4) 0.26888(2) 1.03517(2) 0.03724(12) Uani 1 1 d . . . .
Au7 Au 0.18669(3) 0.19609(2) 0.95033(2) 0.03176(11) Uani 1 1 d . . . .
Au8 Au 0.30844(3) 0.20860(2) 0.86391(2) 0.02956(11) Uani 1 1 d . . . .
Au9 Au 0.25499(3) 0.32488(2) 0.92126(2) 0.03069(11) Uani 1 1 d . . . .
Au10 Au 0.11041(3) 0.37706(2) 0.96976(2) 0.03433(12) Uani 1 1 d . . . .
Au11 Au 0.22776(3) 0.27161(2) 0.69415(2) 0.02661(10) Uani 1 1 d . . . .
Au12 Au 0.12980(3) 0.39286(2) 0.66763(2) 0.02723(10) Uani 1 1 d . . . .
Au13 Au 0.36601(3) 0.36559(2) 0.66941(2) 0.02651(10) Uani 1 1 d . . . .
Au14 Au 0.35866(3) 0.34175(2) 0.77587(2) 0.02797(10) Uani 1 1 d . . . .
Au15 Au 0.15254(3) 0.34202(2) 0.77145(2) 0.02517(10) Uani 1 1 d . . . .
Au16 Au 0.27131(3) 0.46360(2) 0.73088(2) 0.02874(11) Uani 1 1 d . . . .
S1 S 0.4600(2) 0.08724(14) 0.53359(12) 0.0343(7) Uani 1 1 d . . . .
S2 S 0.3568(2) 0.36384(14) 0.50136(14) 0.0396(7) Uani 1 1 d . . . .
S3 S 0.4888(2) 0.24976(12) 0.62302(11) 0.0289(6) Uani 1 1 d . . . .
S4 S 0.1829(2) 0.25093(12) 0.88252(11) 0.0296(6) Uani 1 1 d . . . .
S5 S 0.3537(3) 0.23978(17) 1.04715(16) 0.0511(9) Uani 1 1 d . . . .
S6 S 0.1117(2) 0.43875(15) 0.90886(14) 0.0423(8) Uani 1 1 d . . . .
S7 S 0.2314(2) 0.19914(13) 0.74242(12) 0.0325(7) Uani 1 1 d . . . .
S8 S 0.4535(2) 0.27533(13) 0.77075(12) 0.0332(7) Uani 1 1 d . . . .
S9 S 0.23087(18) 0.33616(12) 0.63568(10) 0.0260(6) Uani 1 1 d . . . .
S10 S 0.26245(18) 0.40588(12) 0.79536(10) 0.0255(6) Uani 1 1 d . . . .
P1 P 0.6860(2) 0.12768(13) 0.57520(12) 0.0296(6) Uani 1 1 d . . . .
P2 P 0.5459(2) 0.23766(14) 0.45275(12) 0.0311(7) Uani 1 1 d . . . .
P3 P 0.2698(2) 0.22304(13) 0.50640(11) 0.0294(6) Uani 1 1 d . . . .
P4 P 0.3997(2) 0.10167(13) 0.70487(12) 0.0305(6) Uani 1 1 d . . . .
P5 P 0.4301(2) 0.16316(13) 0.86189(12) 0.0303(7) Uani 1 1 d . . . .
P6 P 0.1898(2) 0.13347(16) 1.00897(13) 0.0377(8) Uani 1 1 d . . . .
P7 P 0.0927(2) 0.31667(14) 1.03027(12) 0.0345(7) Uani 1 1 d . . . .
P8 P 0.3291(2) 0.39962(14) 0.95289(12) 0.0339(7) Uani 1 1 d . . . .
P9 P 0.50529(19) 0.39214(13) 0.69100(11) 0.0268(6) Uani 1 1 d . . . .
P10 P 0.03694(19) 0.28187(12) 0.76149(11) 0.0254(6) Uani 1 1 d . . . .
P11 P 0.02678(19) 0.45441(13) 0.67424(11) 0.0270(6) Uani 1 1 d . . . .
P12 P 0.2679(2) 0.53338(13) 0.67987(11) 0.0304(6) Uani 1 1 d . . . .
O1 O 0.4516(7) -0.0286(4) 0.5680(4) 0.048(2) Uani 1 1 d . . . .
O2 O 0.5958(7) -0.0277(4) 0.5792(4) 0.040(2) Uani 1 1 d . . . .
O3 O 0.7363(8) -0.0007(5) 0.5866(5) 0.056(3) Uani 1 1 d . . . .
O4 O 0.0640(7) 0.2569(5) 0.5087(4) 0.050(3) Uani 1 1 d . . . .
O5 O 0.1076(6) 0.3444(4) 0.5195(3) 0.040(2) Uani 1 1 d . . . .
O6 O 0.1918(7) 0.4205(4) 0.5279(4) 0.046(3) Uani 1 1 d . . . .
O7 O 0.3436(8) 0.0088(4) 0.7880(4) 0.046(2) Uani 1 1 d . . . .
O8 O 0.4792(7) 0.0413(4) 0.8080(3) 0.041(2) Uani 1 1 d . . . .
O9 O 0.6022(7) 0.0929(5) 0.8207(4) 0.048(3) Uani 1 1 d . . . .
O10 O 0.3216(8) 0.0355(5) 1.0383(4) 0.058(3) Uani 1 1 d . . . .
O11 O 0.4326(7) 0.0961(5) 1.0524(4) 0.053(3) Uani 1 1 d . . . .
O12 O 0.5099(8) 0.1734(6) 1.0656(5) 0.069(4) Uani 1 1 d . . . .
O13 O 0.4259(7) 0.5141(4) 0.9188(4) 0.049(2) Uani 1 1 d . . . .
O14 O 0.3066(7) 0.5336(4) 0.8751(4) 0.051(3) Uani 1 1 d . . . .
O15 O 0.1687(8) 0.5321(6) 0.8478(5) 0.071(4) Uani 1 1 d . . . .
O16 O 0.1799(6) 0.1076(4) 0.8099(4) 0.039(2) Uani 1 1 d . . . .
O17 O 0.0486(6) 0.1375(4) 0.8228(3) 0.036(2) Uani 1 1 d . . . .
O18 O -0.0685(6) 0.1876(4) 0.8223(4) 0.045(2) Uani 1 1 d . . . .
O19 O 0.6168(7) 0.2139(4) 0.7539(4) 0.040(2) Uani 1 1 d . . . .
O20 O 0.6813(6) 0.2794(4) 0.7114(4) 0.040(2) Uani 1 1 d . . . .
O21 O 0.7075(7) 0.3567(5) 0.6727(4) 0.053(3) Uani 1 1 d . . . .
O22 O -0.0158(7) 0.5863(4) 0.7025(4) 0.046(2) Uani 1 1 d . . . .
O23 O 0.0693(7) 0.5951(4) 0.6371(4) 0.042(2) Uani 1 1 d . . . .
O24 O 0.1677(7) 0.5846(4) 0.5781(3) 0.045(2) Uani 1 1 d . . . .
C1 C 0.5420(8) 0.0530(5) 0.5570(5) 0.033(3) Uani 1 1 d . . . .
C2 C 0.5206(9) -0.0043(5) 0.5684(4) 0.033(3) Uani 1 1 d . . . .
C3 C 0.6643(9) 0.0122(6) 0.5793(5) 0.040(3) Uani 1 1 d . . . .
C4 C 0.6283(8) 0.0631(5) 0.5694(4) 0.031(3) Uani 1 1 d . . . .
C5 C 0.7668(8) 0.1253(5) 0.6251(5) 0.034(3) Uani 1 1 d . . . .
C6 C 0.8387(9) 0.0933(6) 0.6211(5) 0.037(3) Uani 1 1 d . . . .
H6 H 0.8487 0.0736 0.5913 0.044 Uiso 1 1 calc R . . .
C7 C 0.8946(9) 0.0913(6) 0.6619(6) 0.042(3) Uani 1 1 d . . . .
H7 H 0.9424 0.0691 0.6604 0.051 Uiso 1 1 calc R . . .
C8 C 0.8806(10) 0.1217(7) 0.7046(6) 0.050(4) Uani 1 1 d . . . .
H8 H 0.9202 0.1210 0.7318 0.060 Uiso 1 1 calc R . . .
C9 C 0.8111(10) 0.1526(7) 0.7082(6) 0.047(3) Uani 1 1 d . . . .
H9 H 0.8010 0.1718 0.7382 0.056 Uiso 1 1 calc R . . .
C10 C 0.7558(8) 0.1559(5) 0.6684(5) 0.035(3) Uani 1 1 d . . . .
H10 H 0.7095 0.1792 0.6704 0.042 Uiso 1 1 calc R . . .
C11 C 0.7480(8) 0.1338(6) 0.5194(5) 0.036(3) Uani 1 1 d . . . .
C12 C 0.7184(9) 0.1088(6) 0.4751(5) 0.040(3) Uani 1 1 d . . . .
H12 H 0.6659 0.0872 0.4736 0.048 Uiso 1 1 calc R . . .
C13 C 0.7671(10) 0.1161(6) 0.4330(6) 0.046(3) Uani 1 1 d . . . .
H13 H 0.7469 0.1001 0.4023 0.056 Uiso 1 1 calc R . . .
C14 C 0.8465(10) 0.1471(6) 0.4352(6) 0.046(3) Uani 1 1 d . . . .
H14 H 0.8808 0.1505 0.4067 0.055 Uiso 1 1 calc R . . .
C15 C 0.8725(10) 0.1719(7) 0.4786(6) 0.052(4) Uani 1 1 d . . . .
H15 H 0.9245 0.1940 0.4800 0.062 Uiso 1 1 calc R . . .
C16 C 0.8256(9) 0.1659(6) 0.5209(6) 0.045(3) Uani 1 1 d . . . .
H16 H 0.8456 0.1833 0.5510 0.054 Uiso 1 1 calc R . . .
C17 C 0.5444(8) 0.2248(6) 0.3858(5) 0.036(3) Uani 1 1 d . . . .
C18 C 0.5219(11) 0.2650(7) 0.3555(5) 0.050(4) Uani 1 1 d . . . .
H18 H 0.5043 0.2981 0.3692 0.060 Uiso 1 1 calc R . . .
C19 C 0.5254(15) 0.2559(8) 0.3035(6) 0.069(6) Uani 1 1 d . . . .
H19 H 0.5072 0.2823 0.2820 0.083 Uiso 1 1 calc R . . .
C20 C 0.5556(16) 0.2083(9) 0.2839(7) 0.077(7) Uani 1 1 d . . . .
H20 H 0.5594 0.2021 0.2492 0.092 Uiso 1 1 calc R . . .
C21 C 0.5784(14) 0.1727(8) 0.3143(7) 0.068(5) Uani 1 1 d . . . .
H21 H 0.6014 0.1412 0.3007 0.082 Uiso 1 1 calc R . . .
C22 C 0.5716(11) 0.1773(7) 0.3649(6) 0.048(4) Uani 1 1 d . . . .
H22 H 0.5852 0.1486 0.3851 0.058 Uiso 1 1 calc R . . .
C23 C 0.6548(8) 0.2664(5) 0.4663(5) 0.032(3) Uani 1 1 d . . . .
C24 C 0.6723(10) 0.2896(6) 0.5133(5) 0.043(3) Uani 1 1 d . . . .
H24 H 0.6287 0.2889 0.5375 0.052 Uiso 1 1 calc R . . .
C25 C 0.7536(11) 0.3137(7) 0.5247(6) 0.052(4) Uani 1 1 d . . . .
H25 H 0.7646 0.3304 0.5565 0.063 Uiso 1 1 calc R . . .
C26 C 0.8183(11) 0.3136(7) 0.4904(7) 0.059(5) Uani 1 1 d . . . .
H26 H 0.8742 0.3292 0.4990 0.071 Uiso 1 1 calc R . . .
C27 C 0.8027(10) 0.2914(8) 0.4443(7) 0.059(5) Uani 1 1 d . . . .
H27 H 0.8469 0.2923 0.4204 0.071 Uiso 1 1 calc R . . .
C28 C 0.7190(9) 0.2666(6) 0.4321(6) 0.045(3) Uani 1 1 d . . . .
H28 H 0.7079 0.2503 0.4002 0.054 Uiso 1 1 calc R . . .
C29 C 0.2551(8) 0.3354(5) 0.5081(4) 0.030(3) Uani 1 1 d . . . .
C30 C 0.1850(8) 0.3734(6) 0.5191(5) 0.035(3) Uani 1 1 d . . . .
C31 C 0.1239(8) 0.2904(6) 0.5108(5) 0.036(3) Uani 1 1 d . . . .
C32 C 0.2169(8) 0.2855(5) 0.5070(4) 0.028(2) Uani 1 1 d . . . .
C33 C 0.2886(8) 0.2049(5) 0.4425(5) 0.030(3) Uani 1 1 d . . . .
C34 C 0.2787(10) 0.2418(6) 0.4057(5) 0.039(3) Uani 1 1 d . . . .
H34 H 0.2607 0.2766 0.4139 0.047 Uiso 1 1 calc R . . .
C35 C 0.2959(11) 0.2269(6) 0.3565(5) 0.042(3) Uani 1 1 d . . . .
H35 H 0.2857 0.2508 0.3309 0.051 Uiso 1 1 calc R . . .
C36 C 0.3272(10) 0.1780(6) 0.3453(5) 0.042(3) Uani 1 1 d . . . .
H36 H 0.3393 0.1686 0.3119 0.051 Uiso 1 1 calc R . . .
C37 C 0.3412(10) 0.1427(6) 0.3810(5) 0.042(3) Uani 1 1 d . . . .
H37 H 0.3643 0.1093 0.3727 0.051 Uiso 1 1 calc R . . .
C38 C 0.3219(9) 0.1556(5) 0.4292(5) 0.035(3) Uani 1 1 d . . . .
H38 H 0.3314 0.1307 0.4540 0.042 Uiso 1 1 calc R . . .
C39 C 0.1909(9) 0.1739(5) 0.5270(5) 0.035(3) Uani 1 1 d . . . .
C40 C 0.1319(10) 0.1432(7) 0.4948(6) 0.049(4) Uani 1 1 d . . . .
H40 H 0.1344 0.1475 0.4602 0.058 Uiso 1 1 calc R . . .
C41 C 0.0729(10) 0.1083(8) 0.5127(7) 0.059(5) Uani 1 1 d . . . .
H41 H 0.0339 0.0884 0.4906 0.070 Uiso 1 1 calc R . . .
C42 C 0.0679(10) 0.1010(6) 0.5625(7) 0.049(4) Uani 1 1 d . . . .
H42 H 0.0262 0.0758 0.5745 0.059 Uiso 1 1 calc R . . .
C43 C 0.1226(10) 0.1298(6) 0.5949(6) 0.046(4) Uani 1 1 d . . . .
H43 H 0.1181 0.1247 0.6293 0.056 Uiso 1 1 calc R . . .
C44 C 0.1845(10) 0.1665(6) 0.5782(6) 0.045(3) Uani 1 1 d . . . .
H44 H 0.2223 0.1864 0.6010 0.054 Uiso 1 1 calc R . . .
C45 C 0.3050(8) 0.0656(5) 0.6781(5) 0.035(3) Uani 1 1 d . . . .
C46 C 0.3099(9) 0.0519(6) 0.6269(5) 0.038(3) Uani 1 1 d . . . .
H46 H 0.3596 0.0631 0.6091 0.046 Uiso 1 1 calc R . . .
C47 C 0.2430(12) 0.0223(8) 0.6029(7) 0.058(4) Uani 1 1 d . . . .
H47 H 0.2461 0.0129 0.5687 0.070 Uiso 1 1 calc R . . .
C48 C 0.1727(11) 0.0068(7) 0.6290(8) 0.059(5) Uani 1 1 d . . . .
H48 H 0.1278 -0.0146 0.6124 0.071 Uiso 1 1 calc R . . .
C49 C 0.1629(9) 0.0200(7) 0.6770(7) 0.052(4) Uani 1 1 d . . . .
H49 H 0.1113 0.0092 0.6932 0.062 Uiso 1 1 calc R . . .
C50 C 0.2299(9) 0.0501(6) 0.7031(5) 0.038(3) Uani 1 1 d . . . .
H50 H 0.2242 0.0596 0.7371 0.046 Uiso 1 1 calc R . . .
C51 C 0.4850(9) 0.0551(5) 0.6971(4) 0.031(3) Uani 1 1 d . . . .
C52 C 0.5730(9) 0.0767(6) 0.7015(5) 0.038(3) Uani 1 1 d . . . .
H52 H 0.5851 0.1142 0.7035 0.045 Uiso 1 1 calc R . . .
C53 C 0.6399(10) 0.0423(7) 0.7027(5) 0.043(3) Uani 1 1 d . . . .
H53 H 0.6981 0.0564 0.7056 0.052 Uiso 1 1 calc R . . .
C54 C 0.6223(9) -0.0133(6) 0.6996(5) 0.041(3) Uani 1 1 d . . . .
H54 H 0.6683 -0.0368 0.7011 0.049 Uiso 1 1 calc R . . .
C55 C 0.5379(11) -0.0336(6) 0.6943(5) 0.043(3) Uani 1 1 d . . . .
H55 H 0.5257 -0.0711 0.6919 0.052 Uiso 1 1 calc R . . .
C56 C 0.4691(9) 0.0014(6) 0.6927(4) 0.035(3) Uani 1 1 d . . . .
H56 H 0.4112 -0.0129 0.6883 0.042 Uiso 1 1 calc R . . .
C57 C 0.3885(9) 0.1027(5) 0.7736(5) 0.033(3) Uani 1 1 d . . . .
H57 H 0.3323 0.1173 0.7835 0.040 Uiso 1 1 calc R . . .
C58 C 0.3953(9) 0.0459(5) 0.7906(5) 0.035(3) Uani 1 1 d . . . .
C59 C 0.5254(10) 0.0907(6) 0.8103(5) 0.041(3) Uani 1 1 d . . . .
C60 C 0.4649(8) 0.1334(5) 0.8006(4) 0.032(3) Uani 1 1 d . . . .
H60 H 0.4920 0.1613 0.7795 0.038 Uiso 1 1 calc R . . .
C61 C 0.4192(9) 0.1037(5) 0.8979(5) 0.035(3) Uani 1 1 d . . . .
C62 C 0.4934(11) 0.0839(6) 0.9213(5) 0.044(3) Uani 1 1 d . . . .
H62 H 0.5464 0.1049 0.9236 0.052 Uiso 1 1 calc R . . .
C63 C 0.4873(11) 0.0337(7) 0.9407(5) 0.048(4) Uani 1 1 d . . . .
H63 H 0.5370 0.0198 0.9556 0.058 Uiso 1 1 calc R . . .
C64 C 0.4110(11) 0.0040(6) 0.9388(6) 0.048(4) Uani 1 1 d . . . .
H64 H 0.4083 -0.0307 0.9518 0.058 Uiso 1 1 calc R . . .
C65 C 0.3350(11) 0.0241(6) 0.9176(5) 0.045(3) Uani 1 1 d . . . .
H65 H 0.2816 0.0035 0.9165 0.054 Uiso 1 1 calc R . . .
C66 C 0.3412(9) 0.0743(6) 0.8986(5) 0.039(3) Uani 1 1 d . . . .
H66 H 0.2906 0.0890 0.8857 0.046 Uiso 1 1 calc R . . .
C67 C 0.5196(8) 0.2018(5) 0.8910(5) 0.029(2) Uani 1 1 d . . . .
C68 C 0.6067(10) 0.2051(7) 0.8756(6) 0.047(4) Uani 1 1 d . . . .
H68 H 0.6217 0.1891 0.8449 0.056 Uiso 1 1 calc R . . .
C69 C 0.6698(10) 0.2317(7) 0.9056(7) 0.052(4) Uani 1 1 d . . . .
H69 H 0.7282 0.2336 0.8953 0.063 Uiso 1 1 calc R . . .
C70 C 0.6494(11) 0.2556(7) 0.9505(7) 0.053(4) Uani 1 1 d . . . .
H70 H 0.6938 0.2731 0.9709 0.064 Uiso 1 1 calc R . . .
C71 C 0.5648(14) 0.2540(8) 0.9656(7) 0.061(5) Uani 1 1 d . . . .
H71 H 0.5513 0.2709 0.9962 0.073 Uiso 1 1 calc R . . .
C72 C 0.4978(11) 0.2277(6) 0.9366(6) 0.045(3) Uani 1 1 d . . . .
H72 H 0.4395 0.2273 0.9471 0.054 Uiso 1 1 calc R . . .
C73 C 0.1283(10) 0.1421(8) 1.0655(6) 0.050(4) Uani 1 1 d . . . .
C74A C 0.170(2) 0.1538(16) 1.1129(13) 0.057(8) Uiso 0.5 1 d . P A 1
H74A H 0.2314 0.1592 1.1164 0.069 Uiso 0.5 1 calc R P A 1
C74B C 0.158(2) 0.1182(14) 1.1081(12) 0.050(7) Uiso 0.5 1 d . P A 2
H74B H 0.2126 0.1024 1.1073 0.060 Uiso 0.5 1 calc R P A 2
C75A C 0.116(3) 0.1568(17) 1.1534(15) 0.066(10) Uiso 0.5 1 d . P A 1
H75A H 0.1397 0.1513 1.1853 0.079 Uiso 0.5 1 calc R P A 1
C75B C 0.112(3) 0.1168(17) 1.1506(15) 0.063(9) Uiso 0.5 1 d . P A 2
H75B H 0.1309 0.0985 1.1785 0.076 Uiso 0.5 1 calc R P A 2
C76A C 0.032(2) 0.1670(17) 1.1498(14) 0.051(8) Uiso 0.5 1 d . P A 1
H76A H -0.0009 0.1765 1.1777 0.061 Uiso 0.5 1 calc R P A 1
C76B C 0.036(2) 0.1442(16) 1.1503(12) 0.045(7) Uiso 0.5 1 d . P A 2
H76B H 0.0071 0.1501 1.1806 0.054 Uiso 0.5 1 calc R P A 2
C77 C -0.0003(10) 0.1631(6) 1.1071(7) 0.053(4) Uani 1 1 d . . . .
H77A H -0.0615 0.1639 1.1039 0.064 Uiso 0.5 1 calc R P A 1
H77B H -0.0546 0.1791 1.1072 0.064 Uiso 0.5 1 calc R P A 2
C78 C 0.0461(9) 0.1577(6) 1.0638(5) 0.040(3) Uani 1 1 d . . . .
H78 H 0.0198 0.1650 1.0330 0.048 Uiso 1 1 calc R . . .
C79 C 0.1475(9) 0.0697(5) 0.9831(6) 0.041(3) Uani 1 1 d . . . .
C80 C 0.1344(11) 0.0241(7) 1.0103(7) 0.057(4) Uani 1 1 d . . . .
H80 H 0.1466 0.0254 1.0448 0.068 Uiso 1 1 calc R . . .
C81 C 0.1036(14) -0.0226(8) 0.9867(11) 0.082(7) Uani 1 1 d . . . .
H81 H 0.0994 -0.0544 1.0046 0.098 Uiso 1 1 calc R . . .
C82 C 0.0789(15) -0.0244(8) 0.9382(10) 0.077(6) Uani 1 1 d . . . .
H82 H 0.0530 -0.0565 0.9237 0.092 Uiso 1 1 calc R . . .
C83 C 0.0906(13) 0.0188(8) 0.9102(9) 0.072(5) Uani 1 1 d . . . .
H83 H 0.0766 0.0169 0.8758 0.086 Uiso 1 1 calc R . . .
C84 C 0.1236(12) 0.0660(7) 0.9333(7) 0.055(4) Uani 1 1 d . . . .
H84 H 0.1301 0.0970 0.9145 0.066 Uiso 1 1 calc R . . .
C85 C 0.3013(8) 0.1300(6) 1.0299(5) 0.038(3) Uani 1 1 d . . . .
C86 C 0.3464(9) 0.0806(6) 1.0387(6) 0.042(3) Uani 1 1 d . . . .
C87 C 0.4421(11) 0.1500(7) 1.0554(6) 0.049(4) Uani 1 1 d . . . .
C88 C 0.3564(9) 0.1717(7) 1.0427(5) 0.041(3) Uani 1 1 d . . . .
C89 C 0.0711(10) 0.3493(7) 1.0896(5) 0.048(4) Uani 1 1 d . . . .
C90 C 0.0745(15) 0.3230(10) 1.1324(7) 0.072(5) Uani 1 1 d . . . .
H90 H 0.0914 0.2871 1.1318 0.087 Uiso 1 1 calc R . . .
C91 C 0.0534(19) 0.3478(15) 1.1776(8) 0.102(9) Uani 1 1 d . . . .
H91 H 0.0552 0.3294 1.2076 0.123 Uiso 1 1 calc R . . .
C92 C 0.0304(19) 0.3993(14) 1.1767(10) 0.102(9) Uani 1 1 d . . . .
H92 H 0.0156 0.4165 1.2070 0.123 Uiso 1 1 calc R . . .
C93 C 0.0271(17) 0.4284(10) 1.1341(9) 0.086(7) Uani 1 1 d . . . .
H93 H 0.0107 0.4643 1.1337 0.104 Uiso 1 1 calc R . . .
C94 C 0.0495(12) 0.4005(8) 1.0938(8) 0.062(5) Uani 1 1 d . . . .
H94 H 0.0502 0.4193 1.0640 0.075 Uiso 1 1 calc R . . .
C95 C -0.0067(9) 0.2762(6) 1.0146(5) 0.042(3) Uani 1 1 d . . . .
C96 C -0.0765(9) 0.2722(8) 1.0473(6) 0.051(4) Uani 1 1 d . . . .
H96 H -0.0739 0.2918 1.0780 0.061 Uiso 1 1 calc R . . .
C97 C -0.1488(11) 0.2394(9) 1.0340(7) 0.064(5) Uani 1 1 d . . . .
H97 H -0.1963 0.2365 1.0557 0.076 Uiso 1 1 calc R . . .
C98 C -0.1516(10) 0.2112(7) 0.9896(7) 0.057(4) Uani 1 1 d . . . .
H98 H -0.2004 0.1876 0.9818 0.068 Uiso 1 1 calc R . . .
C99 C -0.0869(11) 0.2158(7) 0.9563(6) 0.050(4) Uani 1 1 d . . . .
H99 H -0.0913 0.1973 0.9250 0.060 Uiso 1 1 calc R . . .
C100 C -0.0148(9) 0.2484(6) 0.9697(5) 0.039(3) Uani 1 1 d . . . .
H100 H 0.0311 0.2519 0.9470 0.047 Uiso 1 1 calc R . . .
C101 C 0.2140(8) 0.4659(6) 0.9041(5) 0.035(3) Uani 1 1 d . . . .
C102 C 0.2227(11) 0.5145(6) 0.8723(6) 0.049(4) Uani 1 1 d . . . .
C103 C 0.3513(10) 0.5018(6) 0.9075(5) 0.043(3) Uani 1 1 d . . . .
C104 C 0.2936(10) 0.4569(6) 0.9223(5) 0.039(3) Uani 1 1 d . . . .
C105 C 0.3181(10) 0.4129(6) 1.0185(5) 0.043(3) Uani 1 1 d . . . .
C106 C 0.2654(11) 0.4516(6) 1.0380(6) 0.048(4) Uani 1 1 d . . . .
H106 H 0.2368 0.4744 1.0166 0.057 Uiso 1 1 calc R . . .
C107 C 0.2551(16) 0.4568(9) 1.0884(7) 0.073(6) Uani 1 1 d . . . .
H107 H 0.2185 0.4829 1.1013 0.087 Uiso 1 1 calc R . . .
C108 C 0.2954(16) 0.4259(12) 1.1195(7) 0.086(7) Uani 1 1 d . . . .
H108 H 0.2881 0.4311 1.1540 0.103 Uiso 1 1 calc R . . .
C109 C 0.3456(16) 0.3881(10) 1.1029(7) 0.078(7) Uani 1 1 d . . . .
H109 H 0.3741 0.3668 1.1257 0.093 Uiso 1 1 calc R . . .
C110 C 0.3575(15) 0.3790(9) 1.0501(6) 0.066(5) Uani 1 1 d . . . .
H110 H 0.3909 0.3509 1.0378 0.080 Uiso 1 1 calc R . . .
C111 C 0.4435(10) 0.3968(6) 0.9424(5) 0.044(3) Uani 1 1 d . . . .
C112 C 0.5050(10) 0.4273(7) 0.9729(6) 0.049(4) Uani 1 1 d . . . .
H112 H 0.4857 0.4489 0.9996 0.059 Uiso 1 1 calc R . . .
C113 C 0.5931(11) 0.4258(7) 0.9644(7) 0.058(4) Uani 1 1 d . . . .
H113 H 0.6344 0.4459 0.9849 0.069 Uiso 1 1 calc R . . .
C114 C 0.6197(11) 0.3930(7) 0.9235(7) 0.056(4) Uani 1 1 d . . . .
H114 H 0.6795 0.3915 0.9166 0.067 Uiso 1 1 calc R . . .
C115 C 0.5596(10) 0.3638(6) 0.8945(6) 0.045(3) Uani 1 1 d . . . .
H115 H 0.5788 0.3426 0.8675 0.054 Uiso 1 1 calc R . . .
C116 C 0.4714(10) 0.3641(6) 0.9034(5) 0.044(3) Uani 1 1 d . . . .
H116 H 0.4309 0.3426 0.8834 0.052 Uiso 1 1 calc R . . .
C117 C -0.0502(8) 0.4522(5) 0.7219(5) 0.032(3) Uani 1 1 d . . . .
C118 C -0.0187(11) 0.4509(6) 0.7713(5) 0.041(3) Uani 1 1 d . . . .
H118 H 0.0419 0.4521 0.7780 0.049 Uiso 1 1 calc R . . .
C119 C -0.0762(10) 0.4479(6) 0.8097(6) 0.045(3) Uani 1 1 d . . . .
H119 H -0.0548 0.4484 0.8428 0.054 Uiso 1 1 calc R . . .
C120 C -0.1652(10) 0.4443(6) 0.8004(6) 0.044(3) Uani 1 1 d . . . .
H120 H -0.2039 0.4410 0.8270 0.053 Uiso 1 1 calc R . . .
C121 C -0.1977(10) 0.4456(7) 0.7523(6) 0.049(4) Uani 1 1 d . . . .
H121 H -0.2585 0.4444 0.7463 0.059 Uiso 1 1 calc R . . .
C122 C -0.1413(9) 0.4486(6) 0.7130(5) 0.038(3) Uani 1 1 d . . . .
H122 H -0.1636 0.4483 0.6801 0.046 Uiso 1 1 calc R . . .
C123 C -0.0291(8) 0.4624(5) 0.6157(5) 0.030(2) Uani 1 1 d . . . .
C124 C -0.0133(8) 0.4290(5) 0.5755(5) 0.032(3) Uani 1 1 d . . . .
H124 H 0.0236 0.4004 0.5792 0.038 Uiso 1 1 calc R . . .
C125 C -0.0503(10) 0.4371(7) 0.5308(5) 0.043(3) Uani 1 1 d . . . .
H125 H -0.0396 0.4134 0.5036 0.052 Uiso 1 1 calc R . . .
C126 C -0.1022(9) 0.4783(6) 0.5238(5) 0.037(3) Uani 1 1 d . . . .
H126 H -0.1256 0.4840 0.4919 0.045 Uiso 1 1 calc R . . .
C127 C -0.1210(9) 0.5120(6) 0.5637(4) 0.034(3) Uani 1 1 d . . . .
H127 H -0.1579 0.5406 0.5593 0.041 Uiso 1 1 calc R . . .
C128 C -0.0859(8) 0.5037(5) 0.6092(4) 0.030(3) Uani 1 1 d . . . .
H128 H -0.0999 0.5260 0.6367 0.036 Uiso 1 1 calc R . . .
C129 C 0.0894(8) 0.5200(5) 0.6844(5) 0.033(3) Uani 1 1 d . . . .
H129 H 0.1165 0.5214 0.7183 0.040 Uiso 1 1 calc R . . .
C130 C 0.0407(10) 0.5687(6) 0.6785(5) 0.040(3) Uani 1 1 d . . . .
C131 C 0.1378(10) 0.5701(6) 0.6163(5) 0.041(3) Uani 1 1 d . . . .
C132 C 0.1614(8) 0.5243(5) 0.6465(4) 0.032(3) Uani 1 1 d . . . .
H132 H 0.1600 0.4909 0.6251 0.039 Uiso 1 1 calc R . . .
C133 C 0.3488(9) 0.5398(6) 0.6328(4) 0.035(3) Uani 1 1 d . . . .
C134 C 0.4137(9) 0.5814(6) 0.6355(5) 0.039(3) Uani 1 1 d . . . .
H134 H 0.4124 0.6095 0.6599 0.047 Uiso 1 1 calc R . . .
C135 C 0.4804(11) 0.5803(6) 0.6011(6) 0.049(4) Uani 1 1 d . . . .
H135 H 0.5253 0.6077 0.6027 0.059 Uiso 1 1 calc R . . .
C136 C 0.4819(11) 0.5402(6) 0.5650(5) 0.048(4) Uani 1 1 d . . . .
H136 H 0.5271 0.5403 0.5418 0.058 Uiso 1 1 calc R . . .
C137 C 0.4187(12) 0.5005(7) 0.5627(5) 0.050(4) Uani 1 1 d . . . .
H137 H 0.4194 0.4734 0.5372 0.060 Uiso 1 1 calc R . . .
C138 C 0.3509(10) 0.4988(6) 0.5979(5) 0.042(3) Uani 1 1 d . . . .
H138 H 0.3084 0.4700 0.5972 0.051 Uiso 1 1 calc R . . .
C139 C 0.2597(8) 0.5979(5) 0.7108(5) 0.032(3) Uani 1 1 d . . . .
C140 C 0.2586(10) 0.6456(6) 0.6849(5) 0.041(3) Uani 1 1 d . . . .
H140 H 0.2676 0.6452 0.6503 0.049 Uiso 1 1 calc R . . .
C141 C 0.2444(12) 0.6929(7) 0.7104(6) 0.056(4) Uani 1 1 d . . . .
H141 H 0.2447 0.7253 0.6933 0.067 Uiso 1 1 calc R . . .
C142 C 0.2302(16) 0.6938(8) 0.7593(8) 0.074(6) Uani 1 1 d . . . .
H142 H 0.2184 0.7266 0.7758 0.089 Uiso 1 1 calc R . . .
C143 C 0.2322(17) 0.6483(7) 0.7857(7) 0.073(6) Uani 1 1 d . . . .
H143 H 0.2227 0.6498 0.8202 0.087 Uiso 1 1 calc R . . .
C144 C 0.2483(13) 0.5999(6) 0.7616(6) 0.054(4) Uani 1 1 d . . . .
H144 H 0.2514 0.5684 0.7798 0.065 Uiso 1 1 calc R . . .
C145 C 0.5422(7) 0.2952(4) 0.7397(4) 0.026(2) Uani 1 1 d . . . .
C146 C 0.6153(8) 0.2581(5) 0.7372(5) 0.033(3) Uani 1 1 d . . . .
C147 C 0.6559(8) 0.3302(6) 0.6950(5) 0.035(3) Uani 1 1 d . . . .
C148 C 0.5694(7) 0.3391(5) 0.7119(4) 0.026(2) Uani 1 1 d . . . .
C149 C 0.5634(8) 0.4171(5) 0.6382(4) 0.031(3) Uani 1 1 d . . . .
C150 C 0.5450(9) 0.3921(5) 0.5920(5) 0.035(3) Uani 1 1 d . . . .
H150 H 0.5016 0.3638 0.5882 0.042 Uiso 1 1 calc R . . .
C151 C 0.5913(10) 0.4093(6) 0.5520(5) 0.044(4) Uani 1 1 d . . . .
H151 H 0.5794 0.3923 0.5205 0.053 Uiso 1 1 calc R . . .
C152 C 0.6539(10) 0.4501(7) 0.5562(6) 0.047(4) Uani 1 1 d . . . .
H152 H 0.6859 0.4605 0.5282 0.056 Uiso 1 1 calc R . . .
C153 C 0.6699(10) 0.4757(7) 0.6008(6) 0.050(4) Uani 1 1 d . . . .
H153 H 0.7115 0.5049 0.6038 0.060 Uiso 1 1 calc R . . .
C154 C 0.6248(9) 0.4590(6) 0.6430(5) 0.038(3) Uani 1 1 d . . . .
H154 H 0.6368 0.4764 0.6743 0.046 Uiso 1 1 calc R . . .
C155 C 0.5146(8) 0.4455(6) 0.7381(5) 0.034(3) Uani 1 1 d . . . .
C156 C 0.4852(8) 0.4945(6) 0.7265(5) 0.039(3) Uani 1 1 d . . . .
H156 H 0.4673 0.5006 0.6936 0.047 Uiso 1 1 calc R . . .
C157 C 0.4815(11) 0.5354(6) 0.7628(6) 0.044(3) Uani 1 1 d . . . .
H157 H 0.4612 0.5690 0.7545 0.053 Uiso 1 1 calc R . . .
C158 C 0.5070(10) 0.5272(6) 0.8101(5) 0.043(3) Uani 1 1 d . . . .
H158 H 0.5045 0.5550 0.8347 0.052 Uiso 1 1 calc R . . .
C159 C 0.5361(11) 0.4790(6) 0.8222(5) 0.047(4) Uani 1 1 d . . . .
H159 H 0.5537 0.4736 0.8553 0.056 Uiso 1 1 calc R . . .
C160 C 0.5405(10) 0.4372(6) 0.7864(5) 0.043(3) Uani 1 1 d . . . .
H160 H 0.5608 0.4038 0.7952 0.052 Uiso 1 1 calc R . . .
C161 C 0.1360(8) 0.1891(5) 0.7719(4) 0.025(2) Uani 1 1 d . . . .
C162 C 0.1285(9) 0.1398(5) 0.8025(5) 0.034(3) Uani 1 1 d . . . .
C163 C 0.0044(8) 0.1829(5) 0.8096(5) 0.033(3) Uani 1 1 d . . . .
C164 C 0.0609(8) 0.2155(5) 0.7782(4) 0.027(2) Uani 1 1 d . . . .
C165 C -0.0100(8) 0.2759(5) 0.6996(4) 0.028(2) Uani 1 1 d . . . .
C166 C -0.0628(8) 0.3162(6) 0.6846(5) 0.034(3) Uani 1 1 d . . . .
H166 H -0.0776 0.3438 0.7075 0.040 Uiso 1 1 calc R . . .
C167 C -0.0935(9) 0.3154(6) 0.6355(6) 0.043(3) Uani 1 1 d . . . .
H167 H -0.1315 0.3414 0.6248 0.052 Uiso 1 1 calc R . . .
C168 C -0.0670(9) 0.2755(6) 0.6024(5) 0.042(3) Uani 1 1 d . . . .
H168 H -0.0838 0.2760 0.5685 0.050 Uiso 1 1 calc R . . .
C169 C -0.0173(10) 0.2360(7) 0.6181(5) 0.045(3) Uani 1 1 d . . . .
H169 H -0.0024 0.2085 0.5953 0.054 Uiso 1 1 calc R . . .
C170 C 0.0116(9) 0.2353(5) 0.6668(5) 0.037(3) Uani 1 1 d . . . .
H170 H 0.0458 0.2074 0.6775 0.044 Uiso 1 1 calc R . . .
C171 C -0.0474(8) 0.3005(5) 0.8037(5) 0.033(3) Uani 1 1 d . . . .
C172 C -0.0217(8) 0.3227(6) 0.8497(5) 0.037(3) Uani 1 1 d . . . .
H172 H 0.0382 0.3289 0.8575 0.045 Uiso 1 1 calc R . . .
C173 C -0.0817(9) 0.3357(6) 0.8839(5) 0.039(3) Uani 1 1 d . . . .
H173 H -0.0634 0.3510 0.9152 0.047 Uiso 1 1 calc R . . .
C174 C -0.1700(9) 0.3264(7) 0.8727(6) 0.046(4) Uani 1 1 d . . . .
H174 H -0.2118 0.3339 0.8969 0.055 Uiso 1 1 calc R . . .
C175 C -0.1964(9) 0.3061(7) 0.8259(6) 0.047(4) Uani 1 1 d . . . .
H175 H -0.2564 0.3015 0.8177 0.057 Uiso 1 1 calc R . . .
C176 C -0.1369(8) 0.2926(6) 0.7916(5) 0.037(3) Uani 1 1 d . . . .
H176 H -0.1553 0.2780 0.7600 0.045 Uiso 1 1 calc R . . .
Cl1 Cl 0.5345(13) -0.1121(8) 0.8163(7) 0.232(7) Uiso 1 1 d . . . .
Cl2 Cl 0.6970(10) -0.0556(6) 0.8237(5) 0.178(5) Uiso 1 1 d . . . .
C178 C 0.5922(18) -0.0557(12) 0.8290(11) 0.097(8) Uiso 1 1 d . . . .
H17A H 0.5707 -0.0284 0.8071 0.116 Uiso 1 1 calc R . . .
H17B H 0.5800 -0.0440 0.8633 0.116 Uiso 1 1 calc R . . .
Cl3 Cl 0.2514(8) -0.1149(5) 0.9137(4) 0.152(4) Uiso 1 1 d . . . .
Cl4 Cl 0.3124(9) -0.1809(5) 0.8363(5) 0.163(4) Uiso 1 1 d . . . .
C177 C 0.3260(19) -0.1236(12) 0.8745(10) 0.097(8) Uiso 1 1 d . . . .
H17C H 0.3818 -0.1247 0.8928 0.116 Uiso 1 1 calc R . . .
H17D H 0.3300 -0.0922 0.8534 0.116 Uiso 1 1 calc R . . .
Cl5 Cl 0.6828(8) 0.5851(5) 0.7359(4) 0.146(3) Uiso 1 1 d . . . .
Cl6 Cl 0.7563(7) 0.6202(5) 0.6434(4) 0.143(3) Uiso 1 1 d . . . .
C179 C 0.774(3) 0.5977(18) 0.7084(15) 0.153(14) Uiso 1 1 d . . . .
H17E H 0.8075 0.5651 0.7073 0.183 Uiso 1 1 calc R . . .
H17F H 0.8086 0.6259 0.7277 0.183 Uiso 1 1 calc R . . .
Cl7 Cl 0.2109(6) 0.6036(4) 0.9760(3) 0.113(2) Uiso 1 1 d . . . .
Cl8 Cl 0.1019(7) 0.5424(4) 1.0376(4) 0.131(3) Uiso 1 1 d . . . .
C180 C 0.1046(19) 0.5730(12) 0.9892(10) 0.096(7) Uiso 1 1 d . . . .
H18N H 0.0625 0.6013 0.9912 0.115 Uiso 1 1 calc R . . .
H18O H 0.0861 0.5480 0.9614 0.115 Uiso 1 1 calc R . . .
Cl9 Cl 0.9558(6) -0.0612(4) 0.6238(3) 0.117(2) Uiso 1 1 d . . . .
Cl10 Cl 0.8558(9) -0.0651(5) 0.7119(5) 0.165(4) Uiso 1 1 d . . . .
C181 C 0.8585(19) -0.0784(13) 0.6498(10) 0.101(8) Uiso 1 1 d . . . .
H18P H 0.8127 -0.0589 0.6334 0.121 Uiso 1 1 calc R . . .
H18Q H 0.8450 -0.1171 0.6432 0.121 Uiso 1 1 calc R . . .
Cl11 Cl -0.2376(9) 0.0817(5) 0.9096(5) 0.165(4) Uiso 1 1 d . . . .
Cl12 Cl -0.1263(15) 0.0315(9) 0.8337(8) 0.270(9) Uiso 1 1 d . . . .
C182 C -0.199(3) 0.0853(16) 0.8550(13) 0.132(12) Uiso 1 1 d . . . .
H18R H -0.1661 0.1201 0.8532 0.159 Uiso 1 1 calc R . . .
H18S H -0.2483 0.0854 0.8312 0.159 Uiso 1 1 calc R . . .
Cl13 Cl 0.5425(9) 0.3194(6) 0.1785(5) 0.174(4) Uiso 1 1 d . . . .
Cl14 Cl 0.5881(10) 0.3423(6) 0.0864(5) 0.183(5) Uiso 1 1 d . . . .
C183 C 0.569(2) 0.2877(15) 0.1195(12) 0.124(11) Uiso 1 1 d . . . .
H18L H 0.6216 0.2668 0.1223 0.149 Uiso 1 1 calc R . . .
H18M H 0.5206 0.2645 0.1054 0.149 Uiso 1 1 calc R . . .
Cl15 Cl 0.1910(16) 0.2472(10) 1.2305(8) 0.268(9) Uiso 1 1 d D . . .
Cl16 Cl 0.347(2) 0.2463(13) 1.1957(11) 0.354(14) Uiso 1 1 d D . . .
C184 C 0.278(4) 0.2937(16) 1.219(5) 0.47(8) Uiso 1 1 d D . . .
H18T H 0.2630 0.3198 1.1942 0.564 Uiso 1 1 calc R . . .
H18U H 0.3018 0.3126 1.2495 0.564 Uiso 1 1 calc R . . .
C185 C 0.033(2) 0.2630(15) 1.3834(12) 0.133(12) Uiso 1 1 d D . . .
H18A H -0.0272 0.2666 1.3927 0.200 Uiso 1 1 calc GR . . .
H18B H 0.0580 0.2976 1.3734 0.200 Uiso 1 1 calc GR . . .
H18C H 0.0665 0.2510 1.4116 0.200 Uiso 1 1 calc GR . . .
C186 C 0.037(3) 0.221(2) 1.340(2) 0.33(5) Uiso 1 1 d D . . .
H18D H 0.0856 0.2317 1.3183 0.396 Uiso 1 1 calc R . . .
H18E H 0.0479 0.1860 1.3528 0.396 Uiso 1 1 calc R . . .
C187 C -0.046(3) 0.2166(15) 1.3089(16) 0.22(2) Uiso 1 1 d D . . .
H18F H -0.0389 0.2391 1.2798 0.262 Uiso 1 1 calc R . . .
H18G H -0.0935 0.2304 1.3287 0.262 Uiso 1 1 calc R . . .
C188 C -0.071(3) 0.1585(16) 1.291(3) 0.29(4) Uiso 1 1 d D . . .
H18H H -0.0343 0.1487 1.2627 0.348 Uiso 1 1 calc R . . .
H18I H -0.0587 0.1341 1.3179 0.348 Uiso 1 1 calc R . . .
C189 C -0.165(2) 0.1515(13) 1.2756(15) 0.172(17) Uiso 1 1 d D . . .
H18J H -0.2000 0.1617 1.3043 0.206 Uiso 1 1 calc R . . .
H18K H -0.1759 0.1769 1.2494 0.206 Uiso 1 1 calc R . . .
C190 C -0.197(2) 0.0970(14) 1.2570(14) 0.169(17) Uiso 1 1 d D . . .
H19A H -0.2591 0.0985 1.2471 0.202 Uiso 1 1 calc R . . .
H19B H -0.1942 0.0723 1.2846 0.202 Uiso 1 1 calc R . . .
C191 C -0.149(2) 0.0737(13) 1.2134(12) 0.130(11) Uiso 1 1 d D . . .
H19C H -0.1445 0.0997 1.1874 0.195 Uiso 1 1 calc GR . . .
H19D H -0.1802 0.0410 1.2004 0.195 Uiso 1 1 calc GR . . .
H19E H -0.0905 0.0653 1.2244 0.195 Uiso 1 1 calc GR . . .

loop_
_atom_site_aniso_label
_atom_site_aniso_U_11
_atom_site_aniso_U_22
_atom_site_aniso_U_33
_atom_site_aniso_U_23
_atom_site_aniso_U_13
_atom_site_aniso_U_12
Au1 0.0287(2) 0.0351(3) 0.0262(2) -0.00044(18) -0.00099(18) 0.00086(18)
Au2 0.0288(2) 0.0319(2) 0.0278(2) -0.00318(18) -0.00325(18) 0.00205(17)
Au3 0.0302(2) 0.0313(2) 0.0255(2) 0.00107(18) -0.00172(18) 0.00262(17)
Au4 0.0268(2) 0.0321(2) 0.0237(2) 0.00129(17) -0.00207(17) 0.00304(17)
Au5 0.0285(2) 0.0352(3) 0.0299(2) 0.00347(19) 0.00070(18) 0.00145(18)
Au6 0.0398(3) 0.0391(3) 0.0330(2) -0.0026(2) -0.0045(2) 0.0088(2)
Au7 0.0339(2) 0.0344(3) 0.0275(2) 0.00023(18) -0.00364(19) 0.00915(19)
Au8 0.0319(2) 0.0295(2) 0.0276(2) -0.00125(18) -0.00194(18) 0.00718(18)
Au9 0.0329(2) 0.0308(2) 0.0283(2) -0.00405(18) -0.00364(19) 0.00618(18)
Au10 0.0358(3) 0.0350(3) 0.0331(2) 0.0028(2) 0.0058(2) 0.00676(19)
Au11 0.0258(2) 0.0295(2) 0.0247(2) 0.00117(17) 0.00128(17) 0.00265(16)
Au12 0.0248(2) 0.0301(2) 0.0270(2) 0.00212(17) -0.00137(17) 0.00321(16)
Au13 0.0236(2) 0.0314(2) 0.0245(2) 0.00180(17) -0.00146(17) 0.00134(16)
Au14 0.0260(2) 0.0330(2) 0.0252(2) 0.00217(18) 0.00049(17) 0.00359(17)
Au15 0.0236(2) 0.0276(2) 0.0242(2) 0.00002(16) -0.00003(16) 0.00114(16)
Au16 0.0280(2) 0.0321(2) 0.0259(2) 0.00415(18) -0.00084(18) -0.00105(17)
S1 0.0286(15) 0.0402(18) 0.0344(16) 0.0052(13) -0.0011(12) 0.0014(12)
S2 0.0355(17) 0.0309(17) 0.052(2) 0.0023(14) 0.0031(15) 0.0017(13)
S3 0.0311(14) 0.0296(15) 0.0259(14) -0.0007(11) -0.0041(12) 0.0041(11)
S4 0.0307(14) 0.0308(15) 0.0278(14) -0.0030(12) -0.0060(12) 0.0106(12)
S5 0.044(2) 0.053(2) 0.056(2) 0.0008(18) -0.0129(18) 0.0084(17)
S6 0.0363(17) 0.047(2) 0.0452(19) 0.0152(16) 0.0042(15) 0.0084(14)
S7 0.0306(15) 0.0353(17) 0.0330(15) 0.0089(13) 0.0058(12) 0.0078(12)
S8 0.0327(15) 0.0339(16) 0.0339(16) 0.0049(13) 0.0055(13) 0.0058(12)
S9 0.0237(13) 0.0323(15) 0.0220(13) -0.0004(11) -0.0022(11) 0.0028(11)
S10 0.0268(13) 0.0282(14) 0.0214(13) 0.0019(11) -0.0018(11) 0.0013(10)
P1 0.0259(14) 0.0342(17) 0.0280(15) -0.0053(12) -0.0023(12) 0.0008(12)
P2 0.0273(15) 0.0393(18) 0.0267(15) 0.0020(13) 0.0021(12) 0.0003(12)
P3 0.0274(15) 0.0345(17) 0.0262(15) 0.0005(12) -0.0022(12) 0.0032(12)
P4 0.0319(16) 0.0325(17) 0.0275(15) 0.0014(12) 0.0036(13) 0.0036(12)
P5 0.0326(16) 0.0317(17) 0.0274(15) 0.0035(12) 0.0009(13) 0.0082(12)
P6 0.0351(17) 0.048(2) 0.0321(17) 0.0080(15) 0.0012(14) 0.0135(15)
P7 0.0397(18) 0.0329(17) 0.0317(16) 0.0019(13) 0.0041(14) 0.0062(13)
P8 0.0370(17) 0.0337(18) 0.0308(16) -0.0028(13) -0.0017(14) 0.0044(13)
P9 0.0225(14) 0.0296(16) 0.0282(15) 0.0024(12) -0.0018(12) -0.0010(11)
P10 0.0216(13) 0.0277(15) 0.0265(14) -0.0014(12) -0.0014(11) -0.0005(11)
P11 0.0235(14) 0.0306(16) 0.0271(15) 0.0012(12) -0.0007(12) 0.0034(11)
P12 0.0336(16) 0.0334(17) 0.0240(14) 0.0051(12) 0.0022(12) -0.0025(12)
O1 0.051(6) 0.045(6) 0.047(6) -0.003(5) -0.005(5) -0.006(5)
O2 0.049(6) 0.032(5) 0.038(5) -0.001(4) -0.004(4) -0.002(4)
O3 0.048(6) 0.053(7) 0.067(7) -0.006(6) -0.007(6) 0.013(5)
O4 0.033(5) 0.055(7) 0.062(7) 0.001(5) 0.004(5) 0.006(5)
O5 0.041(5) 0.043(6) 0.035(5) -0.004(4) -0.004(4) 0.010(4)
O6 0.051(6) 0.037(6) 0.053(6) 0.004(5) 0.005(5) 0.022(5)
O7 0.062(7) 0.039(6) 0.038(5) 0.005(4) 0.006(5) -0.001(5)
O8 0.053(6) 0.040(6) 0.033(5) 0.007(4) -0.002(4) 0.017(5)
O9 0.036(5) 0.069(7) 0.040(5) 0.003(5) -0.001(4) 0.021(5)
O10 0.060(7) 0.055(8) 0.060(7) 0.008(6) -0.004(6) 0.022(6)
O11 0.040(6) 0.060(7) 0.063(7) 0.015(6) -0.011(5) 0.016(5)
O12 0.038(6) 0.073(9) 0.094(10) 0.018(7) -0.026(6) -0.001(6)
O13 0.047(6) 0.044(6) 0.054(6) 0.001(5) -0.001(5) -0.007(4)
O14 0.052(6) 0.044(6) 0.059(7) 0.019(5) 0.015(5) 0.008(5)
O15 0.048(7) 0.087(10) 0.084(9) 0.049(8) 0.008(6) 0.021(6)
O16 0.043(5) 0.033(5) 0.041(5) 0.011(4) -0.006(4) 0.003(4)
O17 0.039(5) 0.038(5) 0.032(5) 0.003(4) 0.009(4) -0.004(4)
O18 0.028(5) 0.046(6) 0.063(7) 0.008(5) 0.012(5) 0.001(4)
O19 0.045(5) 0.034(5) 0.042(5) -0.002(4) -0.004(4) 0.010(4)
O20 0.033(5) 0.046(6) 0.044(5) 0.013(4) 0.006(4) 0.014(4)
O21 0.034(5) 0.057(7) 0.070(7) 0.023(6) 0.016(5) 0.007(5)
O22 0.040(5) 0.050(6) 0.045(6) -0.013(5) -0.001(5) 0.010(5)
O23 0.052(6) 0.031(5) 0.045(5) 0.006(4) -0.002(5) 0.004(4)
O24 0.061(7) 0.045(6) 0.030(5) 0.007(4) -0.008(5) -0.004(5)
C1 0.032(6) 0.041(7) 0.027(6) -0.005(5) -0.003(5) 0.009(5)
C2 0.038(7) 0.037(7) 0.023(6) -0.006(5) -0.002(5) -0.004(5)
C3 0.037(7) 0.049(8) 0.034(7) -0.007(6) -0.007(6) 0.008(6)
C4 0.037(7) 0.033(7) 0.022(5) 0.001(5) 0.005(5) -0.003(5)
C5 0.033(6) 0.040(7) 0.027(6) -0.001(5) 0.000(5) -0.002(5)
C6 0.034(7) 0.042(8) 0.034(7) -0.005(6) -0.004(5) 0.005(5)
C7 0.026(6) 0.047(8) 0.055(9) 0.002(7) -0.009(6) 0.004(5)
C8 0.041(8) 0.057(10) 0.049(9) -0.001(7) -0.026(7) -0.011(7)
C9 0.041(8) 0.059(10) 0.038(7) -0.011(7) -0.011(6) -0.006(7)
C10 0.032(6) 0.027(6) 0.044(7) -0.007(5) -0.005(6) -0.006(5)
C11 0.030(6) 0.051(8) 0.028(6) 0.001(6) -0.001(5) 0.010(6)
C12 0.037(7) 0.045(8) 0.037(7) -0.004(6) 0.006(6) -0.005(6)
C13 0.048(8) 0.038(8) 0.051(9) -0.013(6) 0.003(7) -0.004(6)
C14 0.046(8) 0.050(9) 0.043(8) 0.010(7) 0.009(7) -0.003(6)
C15 0.033(7) 0.059(10) 0.063(10) 0.019(8) 0.005(7) -0.011(6)
C16 0.035(7) 0.049(9) 0.050(8) 0.013(7) -0.001(6) 0.001(6)
C17 0.030(6) 0.053(8) 0.023(6) -0.001(5) 0.003(5) -0.014(5)
C18 0.051(9) 0.062(10) 0.036(8) 0.007(7) 0.006(7) -0.010(7)
C19 0.105(16) 0.065(12) 0.034(8) 0.008(8) -0.006(9) -0.024(11)
C20 0.113(17) 0.078(14) 0.034(8) 0.013(9) 0.006(10) -0.048(12)
C21 0.077(13) 0.065(12) 0.059(11) -0.028(10) 0.016(10) -0.010(10)
C22 0.053(9) 0.054(10) 0.036(7) -0.013(7) 0.009(7) -0.002(7)
C23 0.034(6) 0.031(7) 0.032(6) 0.009(5) -0.002(5) 0.001(5)
C24 0.050(8) 0.040(8) 0.039(7) 0.002(6) -0.004(6) 0.008(6)
C25 0.058(10) 0.045(9) 0.052(9) -0.003(7) -0.035(8) 0.002(7)
C26 0.037(8) 0.063(11) 0.076(12) 0.023(9) -0.020(8) -0.015(7)
C27 0.035(8) 0.066(11) 0.077(12) 0.031(10) 0.007(8) -0.008(7)
C28 0.033(7) 0.042(8) 0.059(9) 0.003(7) 0.002(7) -0.004(6)
C29 0.033(6) 0.033(7) 0.024(6) 0.000(5) -0.004(5) 0.008(5)
C30 0.031(6) 0.048(8) 0.025(6) -0.006(5) -0.007(5) 0.010(5)
C31 0.029(6) 0.049(8) 0.030(6) -0.004(6) 0.002(5) 0.006(6)
C32 0.037(6) 0.028(6) 0.020(5) -0.004(4) -0.001(5) 0.001(5)
C33 0.028(6) 0.022(6) 0.042(7) 0.005(5) 0.002(5) -0.001(4)
C34 0.058(9) 0.036(7) 0.025(6) 0.003(5) 0.001(6) 0.016(6)
C35 0.060(9) 0.039(8) 0.028(6) -0.001(6) -0.001(6) -0.002(6)
C36 0.049(8) 0.050(9) 0.026(6) -0.011(6) -0.004(6) 0.001(6)
C37 0.044(8) 0.039(8) 0.044(8) -0.004(6) 0.006(6) 0.004(6)
C38 0.039(7) 0.030(7) 0.037(7) 0.009(5) 0.005(6) 0.008(5)
C39 0.037(7) 0.035(7) 0.034(7) 0.006(5) 0.002(5) 0.009(5)
C40 0.045(8) 0.051(9) 0.049(9) 0.001(7) -0.014(7) -0.011(7)
C41 0.030(7) 0.073(12) 0.073(12) 0.015(9) 0.010(7) -0.004(7)
C42 0.040(8) 0.038(8) 0.070(11) 0.005(7) 0.020(7) -0.003(6)
C43 0.039(7) 0.039(8) 0.062(10) 0.012(7) 0.013(7) 0.002(6)
C44 0.049(8) 0.041(8) 0.047(8) 0.005(6) 0.008(7) 0.015(6)
C45 0.029(6) 0.037(7) 0.036(7) -0.009(5) -0.009(5) -0.002(5)
C46 0.034(7) 0.042(8) 0.037(7) -0.006(6) -0.012(6) 0.001(5)
C47 0.051(10) 0.060(11) 0.063(11) -0.018(8) -0.017(8) 0.015(8)
C48 0.049(9) 0.048(10) 0.078(13) -0.015(9) -0.023(9) -0.011(7)
C49 0.023(6) 0.052(9) 0.078(12) 0.003(8) -0.005(7) -0.015(6)
C50 0.035(7) 0.042(8) 0.037(7) -0.003(6) 0.001(6) -0.007(5)
C51 0.042(7) 0.023(6) 0.028(6) 0.003(5) 0.004(5) -0.004(5)
C52 0.035(7) 0.044(8) 0.035(7) 0.003(6) 0.007(6) 0.000(6)
C53 0.037(7) 0.061(10) 0.032(7) -0.003(6) 0.002(6) 0.005(6)
C54 0.037(7) 0.044(8) 0.041(7) -0.013(6) -0.010(6) 0.010(6)
C55 0.060(9) 0.028(7) 0.041(7) 0.002(6) 0.012(7) -0.002(6)
C56 0.037(7) 0.043(8) 0.025(6) -0.004(5) -0.003(5) 0.006(6)
C57 0.033(6) 0.035(7) 0.032(6) -0.007(5) -0.001(5) 0.009(5)
C58 0.048(8) 0.033(7) 0.026(6) -0.002(5) 0.005(6) 0.006(6)
C59 0.045(8) 0.056(9) 0.025(6) 0.004(6) 0.007(6) 0.022(7)
C60 0.036(7) 0.034(7) 0.026(6) 0.005(5) 0.007(5) 0.000(5)
C61 0.044(7) 0.033(7) 0.029(6) 0.007(5) 0.000(6) 0.016(6)
C62 0.054(9) 0.048(9) 0.030(7) 0.006(6) 0.002(6) 0.017(7)
C63 0.058(9) 0.059(10) 0.030(7) 0.005(6) 0.000(7) 0.027(8)
C64 0.056(9) 0.039(8) 0.053(9) 0.016(7) 0.011(7) 0.023(7)
C65 0.051(8) 0.043(8) 0.040(8) 0.004(6) 0.003(7) 0.001(6)
C66 0.042(7) 0.043(8) 0.033(7) 0.009(6) 0.001(6) 0.016(6)
C67 0.023(5) 0.031(6) 0.032(6) -0.002(5) -0.005(5) -0.003(4)
C68 0.045(8) 0.050(9) 0.046(8) 0.013(7) -0.009(7) 0.005(7)
C69 0.039(8) 0.049(9) 0.068(11) 0.005(8) -0.009(7) -0.002(6)
C70 0.055(10) 0.042(9) 0.060(10) -0.012(7) -0.023(8) 0.002(7)
C71 0.081(13) 0.055(11) 0.047(9) -0.007(8) -0.019(9) 0.012(9)
C72 0.051(8) 0.037(8) 0.047(8) -0.012(6) -0.011(7) 0.014(6)
C73 0.042(8) 0.074(11) 0.036(7) 0.007(7) 0.002(6) 0.013(7)
C77 0.039(8) 0.042(9) 0.078(12) 0.014(8) 0.017(8) -0.008(6)
C78 0.037(7) 0.040(8) 0.045(8) 0.013(6) 0.006(6) 0.003(6)
C79 0.029(6) 0.027(7) 0.066(9) -0.001(6) -0.007(6) 0.004(5)
C80 0.043(8) 0.064(11) 0.066(11) 0.025(9) -0.004(8) 0.003(7)
C81 0.064(12) 0.047(11) 0.13(2) 0.038(13) 0.003(13) -0.012(9)
C82 0.081(14) 0.041(10) 0.107(18) 0.004(11) -0.006(13) -0.001(9)
C83 0.062(12) 0.058(12) 0.093(15) -0.003(11) 0.000(11) -0.003(9)
C84 0.061(10) 0.046(9) 0.061(10) 0.008(8) -0.005(8) 0.012(8)
C85 0.029(6) 0.049(8) 0.036(7) 0.010(6) -0.007(5) 0.008(6)
C86 0.033(7) 0.048(9) 0.046(8) 0.005(7) -0.002(6) 0.015(6)
C87 0.057(10) 0.051(9) 0.041(8) 0.013(7) 0.003(7) 0.020(8)
C88 0.027(6) 0.063(10) 0.033(7) 0.003(6) -0.009(5) 0.007(6)
C89 0.044(8) 0.066(11) 0.034(7) 0.003(7) 0.004(6) -0.006(7)
C90 0.077(13) 0.091(16) 0.048(10) 0.004(10) 0.010(9) -0.001(11)
C91 0.11(2) 0.16(3) 0.038(10) 0.008(13) -0.002(12) -0.002(19)
C92 0.10(2) 0.12(2) 0.083(17) -0.039(17) 0.016(15) 0.023(18)
C93 0.098(18) 0.080(16) 0.083(16) -0.020(13) 0.025(14) 0.026(13)
C94 0.057(10) 0.061(12) 0.067(11) -0.012(9) 0.009(9) -0.006(8)
C95 0.038(7) 0.044(8) 0.044(8) 0.007(6) -0.001(6) 0.012(6)
C96 0.030(7) 0.078(12) 0.046(8) 0.007(8) 0.008(6) 0.012(7)
C97 0.034(8) 0.089(14) 0.069(12) 0.014(10) 0.001(8) 0.000(8)
C98 0.040(8) 0.055(10) 0.071(11) -0.001(8) -0.017(8) -0.018(7)
C99 0.050(9) 0.050(9) 0.050(9) 0.006(7) -0.016(7) 0.002(7)
C100 0.042(7) 0.037(7) 0.038(7) -0.005(6) -0.003(6) 0.007(6)
C101 0.033(6) 0.040(7) 0.032(6) 0.003(5) 0.010(5) 0.008(5)
C102 0.055(9) 0.043(8) 0.051(9) 0.016(7) 0.020(8) 0.019(7)
C103 0.046(8) 0.049(9) 0.034(7) -0.006(6) 0.010(6) 0.011(7)
C104 0.046(8) 0.038(8) 0.033(7) -0.002(6) 0.011(6) 0.004(6)
C105 0.057(9) 0.046(8) 0.023(6) -0.007(6) -0.003(6) -0.014(6)
C106 0.060(9) 0.042(8) 0.040(8) -0.010(6) 0.012(7) -0.007(7)
C107 0.100(16) 0.076(14) 0.038(9) -0.017(9) 0.012(10) -0.014(11)
C108 0.083(15) 0.14(2) 0.031(9) -0.014(12) -0.006(10) -0.026(15)
C109 0.090(15) 0.095(17) 0.045(10) 0.031(11) -0.028(11) -0.040(13)
C110 0.090(14) 0.069(13) 0.039(9) 0.006(8) -0.008(9) -0.007(10)
C111 0.047(8) 0.046(9) 0.039(7) 0.000(6) -0.002(6) 0.008(6)
C112 0.041(8) 0.048(9) 0.057(9) -0.019(7) -0.014(7) -0.002(6)
C113 0.038(8) 0.058(11) 0.078(12) 0.002(9) -0.001(8) 0.013(7)
C114 0.039(8) 0.060(10) 0.073(11) 0.015(9) 0.005(8) 0.020(7)
C115 0.040(8) 0.047(9) 0.051(8) 0.004(7) -0.001(7) 0.018(6)
C116 0.046(8) 0.051(9) 0.034(7) -0.004(6) -0.009(6) 0.012(7)
C117 0.036(6) 0.028(6) 0.034(6) -0.002(5) -0.012(5) 0.010(5)
C118 0.058(9) 0.034(7) 0.031(7) -0.004(5) -0.006(6) 0.009(6)
C119 0.052(9) 0.045(8) 0.040(7) 0.014(6) 0.008(7) 0.006(6)
C120 0.048(8) 0.039(8) 0.044(8) -0.001(6) 0.017(7) -0.002(6)
C121 0.038(8) 0.061(10) 0.049(9) 0.006(7) 0.013(7) -0.005(7)
C122 0.042(7) 0.046(8) 0.026(6) 0.000(5) 0.003(6) 0.000(6)
C123 0.025(6) 0.031(6) 0.032(6) 0.000(5) -0.001(5) 0.000(5)
C124 0.033(6) 0.025(6) 0.037(7) 0.000(5) 0.002(5) 0.000(5)
C125 0.047(8) 0.057(9) 0.025(6) -0.001(6) -0.003(6) 0.006(7)
C126 0.047(8) 0.040(8) 0.025(6) -0.005(5) -0.009(6) 0.010(6)
C127 0.036(7) 0.045(8) 0.023(6) 0.005(5) -0.010(5) 0.004(5)
C128 0.024(6) 0.044(7) 0.024(6) -0.002(5) 0.007(5) 0.008(5)
C129 0.028(6) 0.038(7) 0.034(6) 0.003(5) -0.002(5) 0.004(5)
C130 0.049(8) 0.039(8) 0.030(6) -0.009(6) -0.014(6) -0.004(6)
C131 0.049(8) 0.039(8) 0.031(7) 0.001(6) -0.010(6) -0.014(6)
C132 0.033(6) 0.038(7) 0.026(6) -0.002(5) -0.002(5) 0.000(5)
C133 0.037(7) 0.046(8) 0.023(6) 0.006(5) 0.007(5) 0.005(6)
C134 0.038(7) 0.034(7) 0.045(8) 0.003(6) 0.013(6) -0.009(5)
C135 0.052(9) 0.042(8) 0.054(9) 0.013(7) 0.016(7) -0.005(7)
C136 0.063(10) 0.048(9) 0.036(7) 0.011(6) 0.030(7) 0.007(7)
C137 0.075(11) 0.050(9) 0.027(7) 0.001(6) 0.014(7) 0.015(8)
C138 0.042(8) 0.043(8) 0.043(8) 0.006(6) 0.006(6) 0.007(6)
C139 0.026(6) 0.037(7) 0.032(6) -0.001(5) 0.006(5) -0.007(5)
C140 0.044(8) 0.039(8) 0.038(7) -0.006(6) 0.002(6) -0.002(6)
C141 0.073(11) 0.039(9) 0.054(9) -0.002(7) 0.006(9) -0.008(7)
C142 0.099(16) 0.055(12) 0.066(12) -0.022(9) 0.017(11) 0.003(11)
C143 0.126(19) 0.043(10) 0.045(9) -0.013(7) 0.006(11) -0.023(10)
C144 0.088(13) 0.035(8) 0.039(8) 0.006(6) 0.018(8) -0.006(8)
C145 0.027(6) 0.019(5) 0.029(6) -0.006(4) -0.009(5) -0.005(4)
C146 0.034(6) 0.038(7) 0.027(6) -0.006(5) -0.012(5) 0.009(5)
C147 0.026(6) 0.040(7) 0.037(7) -0.004(6) -0.001(5) 0.001(5)
C148 0.015(5) 0.032(6) 0.029(6) -0.002(5) -0.010(4) 0.004(4)
C149 0.025(6) 0.043(7) 0.025(6) 0.006(5) 0.001(5) 0.005(5)
C150 0.034(7) 0.035(7) 0.036(7) 0.003(5) 0.007(5) 0.005(5)
C151 0.054(9) 0.052(9) 0.029(7) 0.008(6) 0.009(6) 0.020(7)
C152 0.038(7) 0.056(9) 0.046(8) 0.003(7) 0.012(6) -0.012(6)
C153 0.040(8) 0.062(10) 0.049(9) 0.022(8) 0.000(7) -0.015(7)
C154 0.034(7) 0.049(8) 0.032(7) 0.002(6) -0.002(5) 0.000(6)
C155 0.028(6) 0.042(8) 0.032(6) -0.005(5) -0.002(5) 0.003(5)
C156 0.029(6) 0.047(8) 0.040(7) 0.002(6) -0.013(6) -0.003(5)
C157 0.057(9) 0.029(7) 0.046(8) -0.002(6) 0.005(7) 0.008(6)
C158 0.046(8) 0.045(8) 0.037(7) -0.014(6) 0.001(6) 0.000(6)
C159 0.064(10) 0.043(8) 0.032(7) -0.007(6) -0.005(7) -0.003(7)
C160 0.051(8) 0.043(8) 0.037(7) -0.003(6) 0.003(6) 0.010(6)
C161 0.031(6) 0.023(6) 0.019(5) -0.002(4) 0.000(4) -0.001(4)
C162 0.045(7) 0.033(7) 0.025(6) 0.002(5) 0.006(5) 0.003(6)
C163 0.028(6) 0.039(7) 0.030(6) -0.007(5) -0.002(5) -0.001(5)
C164 0.034(6) 0.022(6) 0.025(5) -0.003(4) 0.004(5) 0.003(5)
C165 0.024(5) 0.038(7) 0.023(5) -0.001(5) 0.000(5) 0.005(5)
C166 0.026(6) 0.039(7) 0.035(7) 0.005(5) -0.007(5) 0.004(5)
C167 0.030(7) 0.047(8) 0.053(9) 0.008(7) -0.012(6) 0.001(6)
C168 0.033(7) 0.056(9) 0.036(7) 0.009(6) -0.008(6) -0.001(6)
C169 0.048(8) 0.059(10) 0.028(7) -0.009(6) -0.001(6) 0.011(7)
C170 0.046(7) 0.029(7) 0.033(7) -0.009(5) -0.014(6) 0.002(5)
C171 0.027(6) 0.036(7) 0.035(6) -0.004(5) -0.002(5) 0.006(5)
C172 0.020(6) 0.049(8) 0.044(7) 0.000(6) 0.001(5) 0.004(5)
C173 0.037(7) 0.042(8) 0.039(7) -0.006(6) 0.000(6) 0.009(6)
C174 0.032(7) 0.060(10) 0.047(8) -0.005(7) 0.013(6) 0.015(6)
C175 0.020(6) 0.071(11) 0.053(9) 0.004(8) 0.003(6) 0.012(6)
C176 0.022(6) 0.054(9) 0.037(7) 0.005(6) -0.001(5) -0.003(5)

loop_
_atom_type_symbol
_atom_type_description
_atom_type_scat_dispersion_real
_atom_type_scat_dispersion_imag
_atom_type_scat_source
C C 0.0033 0.0016 'International Tables Vol C Tables 4.2.6.8 and 6.1.1.4'
H H 0.0000 0.0000 'International Tables Vol C Tables 4.2.6.8 and 6.1.1.4'
Au Au -2.0133 8.8022 'International Tables Vol C Tables 4.2.6.8 and 6.1.1.4'
Cl Cl 0.1484 0.1585 'International Tables Vol C Tables 4.2.6.8 and 6.1.1.4'
O O 0.0106 0.0060 'International Tables Vol C Tables 4.2.6.8 and 6.1.1.4'
P P 0.1023 0.0942 'International Tables Vol C Tables 4.2.6.8 and 6.1.1.4'
S S 0.1246 0.1234 'International Tables Vol C Tables 4.2.6.8 and 6.1.1.4'

loop_
_exptl_crystal_face_index_h
_exptl_crystal_face_index_k
_exptl_crystal_face_index_l
_exptl_crystal_face_perp_dist
1 1 1 0.0663
1 0 1 0.0776
1 -1 0 0.2089
-1 0 0 0.1447
-1 -1 0 0.0480
-1 2 -2 0.1483
-1 0 1 0.2407
0 0 -1 0.2556
0 1 -1 0.0913

loop_
_geom_angle_atom_site_label_1
_geom_angle_atom_site_label_2
_geom_angle_atom_site_label_3
_geom_angle
Au2 Au1 Au4 69.338(16)
S1 Au1 Au2 82.73(9)
S1 Au1 Au4 89.12(8)
P2 Au1 Au2 104.39(9)
P2 Au1 Au4 87.48(8)
P2 Au1 S1 170.41(12)
Au1 Au2 Au3 107.326(19)
S3 Au2 Au1 100.01(7)
S3 Au2 Au3 47.68(8)
P1 Au2 Au1 85.44(8)
P1 Au2 Au3 127.65(8)
P1 Au2 S3 173.65(11)
S3 Au3 Au2 48.05(7)
P4 Au3 Au2 122.27(8)
P4 Au3 S3 170.13(11)
Au5 Au4 Au1 72.178(16)
S3 Au4 Au1 92.22(7)
S3 Au4 Au5 105.17(8)
P3 Au4 Au1 97.21(8)
P3 Au4 Au5 78.86(8)
P3 Au4 S3 170.52(11)
S2 Au5 Au4 89.31(9)
P2 Au5 Au4 92.95(8)
P2 Au5 S2 176.07(13)
S5 Au6 Au7 90.58(11)
P7 Au6 Au7 100.83(10)
P7 Au6 S5 166.14(15)
Au6 Au7 Au8 118.00(2)
S4 Au7 Au6 104.86(8)
S4 Au7 Au8 48.83(7)
P6 Au7 Au6 82.64(10)
P6 Au7 Au8 126.98(9)
P6 Au7 S4 172.45(13)
S4 Au8 Au7 49.43(8)
P5 Au8 Au7 119.52(8)
P5 Au8 S4 168.48(11)
S4 Au9 Au10 101.24(7)
P8 Au9 Au10 81.13(9)
P8 Au9 S4 175.19(12)
S6 Au10 Au9 89.46(9)
P7 Au10 Au9 95.83(8)
P7 Au10 S6 173.59(13)
Au13 Au11 Au14 53.899(13)
Au15 Au11 Au13 90.140(17)
Au15 Au11 Au14 60.090(14)
S7 Au11 Au13 133.91(9)
S7 Au11 Au14 89.89(9)
S7 Au11 Au15 94.86(8)
S7 Au11 S9 171.16(11)
S9 Au11 Au13 46.88(7)
S9 Au11 Au14 95.28(8)
S9 Au11 Au15 93.93(7)
Au15 Au12 Au16 71.332(15)
S9 Au12 Au15 89.22(7)
S9 Au12 Au16 93.36(8)
P11 Au12 Au15 108.13(8)
P11 Au12 Au16 94.24(8)
P11 Au12 S9 162.51(10)
Au11 Au13 Au16 96.908(16)
Au14 Au13 Au11 65.758(15)
Au14 Au13 Au16 70.465(15)
S9 Au13 Au11 46.17(7)
S9 Au13 Au14 105.51(7)
S9 Au13 Au16 89.14(7)
P9 Au13 Au11 137.86(8)
P9 Au13 Au14 82.02(8)
P9 Au13 Au16 97.00(8)
P9 Au13 S9 171.61(11)
Au13 Au14 Au11 60.343(14)
Au13 Au14 Au15 90.493(16)
Au15 Au14 Au11 54.192(13)
S8 Au14 Au11 88.99(9)
S8 Au14 Au13 94.80(8)
S8 Au14 Au15 133.14(9)
S8 Au14 S10 170.09(10)
S10 Au14 Au11 96.14(8)
S10 Au14 Au13 95.10(7)
S10 Au14 Au15 47.03(8)
Au11 Au15 Au12 70.942(15)
Au11 Au15 Au14 65.718(15)
Au12 Au15 Au14 98.708(16)
S10 Au15 Au11 106.02(7)
S10 Au15 Au12 91.75(7)
S10 Au15 Au14 46.19(7)
P10 Au15 Au11 82.64(8)
P10 Au15 Au12 95.51(8)
P10 Au15 Au14 138.32(8)
P10 Au15 S10 170.19(10)
Au12 Au16 Au13 70.321(15)
S10 Au16 Au12 91.68(8)
S10 Au16 Au13 85.76(7)
P12 Au16 Au12 93.66(9)
P12 Au16 Au13 106.95(8)
P12 Au16 S10 167.25(11)
C1 S1 Au1 110.4(5)
C29 S2 Au5 108.9(4)
Au3 S3 Au2 84.27(10)
Au3 S3 Au4 93.50(12)
Au4 S3 Au2 96.77(11)
Au8 S4 Au7 81.74(9)
Au9 S4 Au7 96.35(11)
Au9 S4 Au8 94.48(12)
C88 S5 Au6 112.4(5)
C101 S6 Au10 108.9(5)
C161 S7 Au11 110.8(4)
C145 S8 Au14 110.6(4)
Au11 S9 Au12 100.49(10)
Au11 S9 Au13 86.95(9)
Au12 S9 Au13 107.18(12)
Au14 S10 Au15 86.78(10)
Au14 S10 Au16 104.54(11)
Au16 S10 Au15 105.05(11)
C4 P1 Au2 107.6(4)
C4 P1 C5 107.8(6)
C4 P1 C11 105.8(6)
C5 P1 Au2 110.4(4)
C11 P1 Au2 119.6(4)
C11 P1 C5 105.1(6)
Au1 P2 Au5 106.05(12)
C17 P2 Au1 113.3(5)
C17 P2 Au5 112.4(5)
C23 P2 Au1 112.4(4)
C23 P2 Au5 108.8(4)
C23 P2 C17 103.8(6)
C32 P3 Au4 108.0(4)
C33 P3 Au4 118.4(4)
C33 P3 C32 106.8(5)
C39 P3 Au4 111.0(4)
C39 P3 C32 106.1(6)
C39 P3 C33 105.9(6)
C45 P4 Au3 114.5(5)
C45 P4 C51 103.7(6)
C45 P4 C57 107.5(6)
C51 P4 Au3 110.3(4)
C51 P4 C57 100.6(5)
C57 P4 Au3 118.5(5)
C60 P5 Au8 118.7(4)
C61 P5 Au8 111.2(4)
C61 P5 C60 100.7(6)
C67 P5 Au8 111.0(4)
C67 P5 C60 109.6(6)
C67 P5 C61 104.2(6)
C73 P6 Au7 119.8(5)
C79 P6 Au7 109.8(5)
C79 P6 C73 103.4(8)
C79 P6 C85 111.1(7)
C85 P6 Au7 107.7(5)
C85 P6 C73 104.9(7)
Au10 P7 Au6 108.81(14)
C89 P7 Au6 110.9(5)
C89 P7 Au10 111.6(6)
C89 P7 C95 104.4(7)
C95 P7 Au6 114.2(5)
C95 P7 Au10 106.8(5)
C104 P8 Au9 109.5(5)
C104 P8 C105 107.0(7)
C104 P8 C111 107.0(7)
C105 P8 Au9 115.5(5)
C111 P8 Au9 111.1(5)
C111 P8 C105 106.3(7)
C148 P9 Au13 114.1(4)
C148 P9 C149 104.0(6)
C148 P9 C155 107.3(6)
C149 P9 Au13 111.0(4)
C155 P9 Au13 113.8(4)
C155 P9 C149 105.9(6)
C164 P10 Au15 113.3(4)
C164 P10 C165 106.5(6)
C164 P10 C171 104.2(6)
C165 P10 Au15 115.0(4)
C165 P10 C171 108.0(6)
C171 P10 Au15 109.1(5)
C117 P11 Au12 121.3(4)
C117 P11 C123 109.0(6)
C117 P11 C129 105.3(6)
C123 P11 Au12 111.9(4)
C123 P11 C129 102.6(6)
C129 P11 Au12 104.7(4)
C132 P12 Au16 105.0(4)
C133 P12 Au16 118.9(4)
C133 P12 C132 106.2(6)
C139 P12 Au16 114.9(4)
C139 P12 C132 101.7(6)
C139 P12 C133 108.2(6)
C2 O2 C3 108.0(10)
C30 O5 C31 107.9(10)
C58 O8 C59 111.2(10)
C87 O11 C86 109.2(11)
C102 O14 C103 107.8(11)
C162 O17 C163 109.1(10)
C146 O20 C147 107.4(9)
C131 O23 C130 110.6(10)
C2 C1 S1 116.5(10)
C4 C1 S1 137.2(11)
C4 C1 C2 106.3(11)
O1 C2 O2 122.1(13)
O1 C2 C1 129.4(13)
O2 C2 C1 108.5(11)
O2 C3 C4 108.6(11)
O3 C3 O2 118.4(14)
O3 C3 C4 133.0(15)
C1 C4 P1 126.7(10)
C1 C4 C3 107.5(12)
C3 C4 P1 125.7(10)
C6 C5 P1 121.9(10)
C10 C5 P1 118.4(10)
C10 C5 C6 119.6(12)
C7 C6 C5 118.4(13)
C8 C7 C6 120.0(13)
C9 C8 C7 121.2(13)
C8 C9 C10 119.9(14)
C9 C10 C5 120.7(13)
C12 C11 P1 120.9(11)
C12 C11 C16 119.9(13)
C16 C11 P1 119.2(11)
C11 C12 C13 118.6(14)
C12 C13 C14 121.0(14)
C15 C14 C13 118.9(14)
C14 C15 C16 121.6(15)
C15 C16 C11 120.0(15)
C18 C17 P2 118.7(12)
C18 C17 C22 119.5(13)
C22 C17 P2 121.6(11)
C17 C18 C19 118.5(17)
C20 C19 C18 120.2(18)
C21 C20 C19 118.3(17)
C20 C21 C22 125(2)
C21 C22 C17 118.5(17)
C24 C23 P2 118.1(11)
C28 C23 P2 122.5(11)
C28 C23 C24 119.4(14)
C25 C24 C23 120.1(15)
C26 C25 C24 120.5(15)
C27 C26 C25 120.4(15)
C26 C27 C28 119.5(16)
C23 C28 C27 120.0(16)
C30 C29 S2 116.0(10)
C32 C29 S2 137.2(10)
C32 C29 C30 106.7(12)
O5 C30 C29 108.1(12)
O6 C30 O5 123.1(12)
O6 C30 C29 128.8(13)
O4 C31 O5 119.8(11)
O4 C31 C32 131.3(13)
O5 C31 C32 108.9(12)
C29 C32 P3 127.3(10)
C29 C32 C31 107.8(11)
C31 C32 P3 124.6(10)
C34 C33 P3 120.6(10)
C34 C33 C38 118.2(12)
C38 C33 P3 120.9(9)
C33 C34 C35 119.2(13)
C36 C35 C34 120.2(13)
C37 C36 C35 121.2(13)
C36 C37 C38 119.7(13)
C37 C38 C33 121.3(12)
C40 C39 P3 123.8(11)
C44 C39 P3 118.5(12)
C44 C39 C40 117.6(14)
C41 C40 C39 120.9(16)
C40 C41 C42 120.9(18)
C43 C42 C41 120.3(15)
C42 C43 C44 120.9(16)
C43 C44 C39 119.3(16)
C46 C45 P4 115.2(10)
C50 C45 P4 126.1(11)
C50 C45 C46 118.7(12)
C47 C46 C45 120.3(15)
C48 C47 C46 118.8(17)
C49 C48 C47 123.8(16)
C48 C49 C50 119.3(14)
C45 C50 C49 119.0(13)
C52 C51 P4 117.2(10)
C56 C51 P4 123.0(11)
C56 C51 C52 119.4(12)
C53 C52 C51 119.5(14)
C52 C53 C54 120.4(14)
C55 C54 C53 119.6(13)
C54 C55 C56 120.2(14)
C51 C56 C55 120.8(14)
C58 C57 P4 108.2(8)
C58 C57 C60 103.3(10)
C60 C57 P4 112.2(9)
O7 C58 O8 122.1(12)
O7 C58 C57 130.3(13)
O8 C58 C57 107.5(12)
O8 C59 C60 109.1(12)
O9 C59 O8 119.4(12)
O9 C59 C60 131.4(16)
C57 C60 P5 110.8(8)
C59 C60 P5 108.6(9)
C59 C60 C57 102.8(11)
C62 C61 P5 120.0(12)
C66 C61 P5 120.4(9)
C66 C61 C62 119.2(12)
C63 C62 C61 119.2(16)
C64 C63 C62 120.7(14)
C63 C64 C65 121.0(14)
C66 C65 C64 118.1(15)
C65 C66 C61 121.6(13)
C68 C67 P5 127.2(11)
C68 C67 C72 119.3(13)
C72 C67 P5 113.3(10)
C69 C68 C67 119.7(15)
C70 C69 C68 121.2(16)
C71 C70 C69 120.0(16)
C70 C71 C72 121.4(16)
C71 C72 C67 118.4(15)
C74A C73 P6 122.0(18)
C74B C73 P6 117.7(17)
C78 C73 P6 121.0(11)
C78 C73 C74A 112.6(19)
C78 C73 C74B 118.9(19)
C75A C74A C73 116(3)
C75B C74B C73 123(3)
C76A C75A C74A 124(4)
C74B C75B C76B 116(3)
C77 C76A C75A 115(3)
C77 C76B C75B 122(3)
C76A C77 C78 125(2)
C78 C77 C76B 117.8(19)
C73 C78 C77 120.2(14)
C80 C79 P6 124.1(14)
C84 C79 P6 118.4(12)
C84 C79 C80 117.4(16)
C81 C80 C79 119.4(18)
C82 C81 C80 121.3(18)
C83 C82 C81 121(2)
C82 C83 C84 118(2)
C83 C84 C79 122.6(17)
C86 C85 P6 126.0(12)
C88 C85 P6 126.2(11)
C88 C85 C86 107.8(12)
O10 C86 O11 120.7(13)
O10 C86 C85 132.0(14)
O11 C86 C85 107.2(13)
O11 C87 C88 108.0(15)
O12 C87 O11 122.6(14)
O12 C87 C88 129.4(16)
C85 C88 S5 137.3(11)
C85 C88 C87 107.5(14)
C87 C88 S5 115.1(12)
C90 C89 P7 121.8(16)
C94 C89 P7 122.3(13)
C94 C89 C90 115.9(18)
C89 C90 C91 121(2)
C92 C91 C90 117(2)
C91 C92 C93 124(2)
C94 C93 C92 113(2)
C93 C94 C89 129(2)
C96 C95 P7 122.0(13)
C100 C95 P7 119.8(11)
C100 C95 C96 118.2(15)
C97 C96 C95 119.3(17)
C98 C97 C96 119.8(16)
C99 C98 C97 122.5(16)
C98 C99 C100 117.5(16)
C95 C100 C99 122.7(15)
C102 C101 S6 115.2(10)
C104 C101 S6 137.0(11)
C104 C101 C102 107.8(13)
O14 C102 C101 108.0(12)
O15 C102 O14 124.6(14)
O15 C102 C101 127.4(17)
O13 C103 O14 119.5(14)
O13 C103 C104 130.8(14)
O14 C103 C104 109.7(13)
C101 C104 P8 129.0(12)
C101 C104 C103 106.2(12)
C103 C104 P8 124.5(11)
C106 C105 P8 123.1(12)
C110 C105 P8 117.2(13)
C110 C105 C106 119.4(15)
C107 C106 C105 119.8(18)
C108 C107 C106 122(2)
C109 C108 C107 121.1(18)
C108 C109 C110 120.7(19)
C105 C110 C109 117(2)
C112 C111 P8 120.8(12)
C116 C111 P8 119.1(12)
C116 C111 C112 120.0(15)
C113 C112 C111 120.9(16)
C112 C113 C114 117.9(17)
C115 C114 C113 120.5(15)
C114 C115 C116 122.1(15)
C115 C116 C111 118.6(15)
C118 C117 P11 117.8(11)
C118 C117 C122 118.6(13)
C122 C117 P11 123.5(10)
C119 C118 C117 119.9(15)
C118 C119 C120 120.8(14)
C121 C120 C119 120.3(13)
C120 C121 C122 120.0(14)
C121 C122 C117 120.2(13)
C124 C123 P11 119.9(9)
C124 C123 C128 118.3(11)
C128 C123 P11 121.7(10)
C125 C124 C123 120.3(12)
C124 C125 C126 121.6(13)
C125 C126 C127 119.7(12)
C128 C127 C126 119.5(12)
C127 C128 C123 120.6(12)
C130 C129 P11 116.7(10)
C130 C129 C132 104.6(11)
C132 C129 P11 109.3(9)
O22 C130 O23 119.8(13)
O22 C130 C129 130.4(14)
O23 C130 C129 109.7(12)
O23 C131 C132 110.1(11)
O24 C131 O23 120.8(13)
O24 C131 C132 129.1(14)
C129 C132 P12 108.9(8)
C131 C132 P12 115.1(10)
C131 C132 C129 103.9(11)
C134 C133 P12 121.4(10)
C138 C133 P12 117.1(11)
C138 C133 C134 121.1(12)
C135 C134 C133 118.3(14)
C136 C135 C134 121.2(15)
C137 C136 C135 120.0(13)
C136 C137 C138 121.0(15)
C133 C138 C137 118.5(15)
C140 C139 P12 122.4(10)
C144 C139 P12 118.3(11)
C144 C139 C140 119.2(13)
C141 C140 C139 119.3(14)
C142 C141 C140 120.8(17)
C141 C142 C143 121.4(18)
C142 C143 C144 119.7(17)
C139 C144 C143 119.6(15)
C146 C145 S8 117.5(9)
C148 C145 S8 137.3(9)
C148 C145 C146 105.1(10)
O19 C146 O20 122.3(11)
O19 C146 C145 127.1(12)
O20 C146 C145 110.6(11)
O20 C147 C148 109.0(11)
O21 C147 O20 117.8(11)
O21 C147 C148 133.1(13)
C145 C148 P9 127.8(9)
C145 C148 C147 107.8(10)
C147 C148 P9 123.7(9)
C150 C149 P9 117.9(10)
C154 C149 P9 121.8(10)
C154 C149 C150 120.3(11)
C151 C150 C149 118.4(14)
C152 C151 C150 122.2(15)
C153 C152 C151 119.3(13)
C152 C153 C154 120.4(14)
C149 C154 C153 119.3(13)
C156 C155 P9 118.0(10)
C156 C155 C160 119.1(13)
C160 C155 P9 122.5(11)
C155 C156 C157 120.6(13)
C158 C157 C156 120.1(13)
C157 C158 C159 120.0(14)
C158 C159 C160 121.0(14)
C155 C160 C159 119.1(14)
C162 C161 S7 115.6(9)
C164 C161 S7 137.4(9)
C164 C161 C162 106.9(10)
O16 C162 O17 122.4(12)
O16 C162 C161 129.7(12)
O17 C162 C161 107.9(10)
O17 C163 C164 108.5(10)
O18 C163 O17 119.6(12)
O18 C163 C164 131.8(12)
C161 C164 P10 129.1(9)
C161 C164 C163 107.5(10)
C163 C164 P10 122.8(9)
C166 C165 P10 117.8(10)
C170 C165 P10 120.9(9)
C170 C165 C166 121.1(12)
C165 C166 C167 119.1(13)
C168 C167 C166 118.6(12)
C169 C168 C167 121.0(13)
C168 C169 C170 121.1(14)
C169 C170 C165 118.9(12)
C172 C171 P10 117.7(10)
C172 C171 C176 119.5(12)
C176 C171 P10 122.8(10)
C173 C172 C171 120.8(12)
C172 C173 C174 119.9(14)
C175 C174 C173 119.7(12)
C176 C175 C174 120.7(13)
C175 C176 C171 119.4(13)
Cl2 C178 Cl1 118.3(19)
Cl3 C177 Cl4 115.8(19)
Cl5 C179 Cl6 112(2)
Cl8 C180 Cl7 114.1(17)
Cl10 C181 Cl9 114.2(19)
Cl11 C182 Cl12 118(2)
Cl14 C183 Cl13 99.8(19)
Cl16 C184 Cl15 96(2)
C187 C186 C185 113(2)
C186 C187 C188 113(2)
C189 C188 C187 111(2)
C190 C189 C188 117.0(19)
C189 C190 C191 115.5(19)

loop_
_geom_bond_atom_site_label_1
_geom_bond_atom_site_label_2
_geom_bond_distance
Au1 Au2 2.9118(7)
Au1 Au4 3.2067(6)
Au1 S1 2.324(3)
Au1 P2 2.276(3)
Au2 Au3 3.1244(6)
Au2 S3 2.335(3)
Au2 P1 2.279(3)
Au3 S3 2.322(3)
Au3 P4 2.258(3)
Au4 Au5 2.9782(6)
Au4 S3 2.331(3)
Au4 P3 2.276(3)
Au5 S2 2.312(3)
Au5 P2 2.290(3)
Au6 Au7 2.8904(7)
Au6 S5 2.339(4)
Au6 P7 2.285(3)
Au7 Au8 3.0471(7)
Au7 S4 2.339(3)
Au7 P6 2.279(3)
Au8 S4 2.318(3)
Au8 P5 2.253(3)
Au9 Au10 2.9566(7)
Au9 S4 2.317(3)
Au9 P8 2.274(4)
Au10 S6 2.305(3)
Au10 P7 2.285(3)
Au11 Au13 3.1950(6)
Au11 Au14 3.3524(7)
Au11 Au15 2.9826(6)
Au11 S7 2.283(3)
Au11 S9 2.308(3)
Au12 Au15 3.1540(6)
Au12 Au16 3.1745(7)
Au12 S9 2.328(3)
Au12 P11 2.284(3)
Au13 Au14 2.9706(6)
Au13 Au16 3.3380(6)
Au13 S9 2.335(3)
Au13 P9 2.278(3)
Au14 Au15 3.1879(6)
Au14 S8 2.282(3)
Au14 S10 2.304(3)
Au15 S10 2.336(3)
Au15 P10 2.281(3)
Au16 S10 2.313(3)
Au16 P12 2.274(3)
S1 C1 1.695(12)
S2 C29 1.708(14)
S5 C88 1.711(17)
S6 C101 1.697(14)
S7 C161 1.701(12)
S8 C145 1.685(12)
P1 C4 1.808(13)
P1 C5 1.828(13)
P1 C11 1.813(13)
P2 C17 1.829(13)
P2 C23 1.820(14)
P3 C32 1.808(12)
P3 C33 1.806(14)
P3 C39 1.799(14)
P4 C45 1.804(14)
P4 C51 1.819(13)
P4 C57 1.872(13)
P5 C60 1.895(13)
P5 C61 1.816(13)
P5 C67 1.798(13)
P6 C73 1.830(15)
P6 C79 1.806(15)
P6 C85 1.813(13)
P7 C89 1.821(16)
P7 C95 1.829(17)
P8 C104 1.792(14)
P8 C105 1.809(14)
P8 C111 1.801(16)
P9 C148 1.804(11)
P9 C149 1.818(12)
P9 C155 1.813(14)
P10 C164 1.800(12)
P10 C165 1.813(12)
P10 C171 1.819(13)
P11 C117 1.773(14)
P11 C123 1.814(13)
P11 C129 1.872(14)
P12 C132 1.862(13)
P12 C133 1.809(12)
P12 C139 1.807(14)
O1 C2 1.201(17)
O2 C2 1.363(17)
O2 C3 1.417(18)
O3 C3 1.191(17)
O4 C31 1.215(18)
O5 C30 1.366(18)
O5 C31 1.404(17)
O6 C30 1.194(18)
O7 C58 1.193(18)
O8 C58 1.385(18)
O8 C59 1.40(2)
O9 C59 1.214(18)
O10 C86 1.18(2)
O11 C86 1.407(19)
O11 C87 1.35(2)
O12 C87 1.20(2)
O13 C103 1.207(19)
O14 C102 1.36(2)
O14 C103 1.404(18)
O15 C102 1.173(19)
O16 C162 1.184(16)
O17 C162 1.362(16)
O17 C163 1.415(16)
O18 C163 1.196(16)
O19 C146 1.215(16)
O20 C146 1.346(17)
O20 C147 1.439(16)
O21 C147 1.198(17)
O22 C130 1.192(18)
O23 C130 1.391(17)
O23 C131 1.380(19)
O24 C131 1.202(17)
C1 C2 1.503(19)
C1 C4 1.377(18)
C3 C4 1.453(19)
C5 C6 1.409(18)
C5 C10 1.396(18)
C6 C7 1.394(19)
C7 C8 1.39(2)
C8 C9 1.36(2)
C9 C10 1.37(2)
C11 C12 1.39(2)
C11 C16 1.41(2)
C12 C13 1.39(2)
C13 C14 1.42(2)
C14 C15 1.35(2)
C15 C16 1.37(2)
C17 C18 1.38(2)
C17 C22 1.39(2)
C18 C19 1.42(2)
C19 C20 1.40(3)
C20 C21 1.29(3)
C21 C22 1.38(2)
C23 C24 1.39(2)
C23 C28 1.37(2)
C24 C25 1.39(2)
C25 C26 1.38(3)
C26 C27 1.36(3)
C27 C28 1.43(2)
C29 C30 1.510(17)
C29 C32 1.353(19)
C31 C32 1.455(18)
C33 C34 1.399(17)
C33 C38 1.403(17)
C34 C35 1.405(19)
C35 C36 1.37(2)
C36 C37 1.36(2)
C37 C38 1.376(19)
C39 C40 1.42(2)
C39 C44 1.410(19)
C40 C41 1.34(2)
C41 C42 1.37(2)
C42 C43 1.37(2)
C43 C44 1.39(2)
C45 C46 1.420(19)
C45 C50 1.401(19)
C46 C47 1.38(2)
C47 C48 1.36(3)
C48 C49 1.34(3)
C49 C50 1.41(2)
C51 C52 1.438(19)
C51 C56 1.356(19)
C52 C53 1.38(2)
C53 C54 1.41(2)
C54 C55 1.38(2)
C55 C56 1.42(2)
C57 C58 1.523(18)
C57 C60 1.532(19)
C59 C60 1.488(18)
C61 C62 1.423(19)
C61 C66 1.38(2)
C62 C63 1.38(2)
C63 C64 1.36(3)
C64 C65 1.42(2)
C65 C66 1.38(2)
C67 C68 1.42(2)
C67 C72 1.428(19)
C68 C69 1.38(2)
C69 C70 1.38(2)
C70 C71 1.38(3)
C71 C72 1.41(2)
C73 C74A 1.44(4)
C73 C74B 1.40(4)
C73 C78 1.35(2)
C74A C75A 1.40(5)
C74B C75B 1.37(5)
C75A C76A 1.34(5)
C75B C76B 1.40(5)
C76A C77 1.25(4)
C76B C77 1.40(4)
C77 C78 1.39(2)
C79 C80 1.39(2)
C79 C84 1.39(2)
C80 C81 1.37(3)
C81 C82 1.36(3)
C82 C83 1.35(3)
C83 C84 1.39(3)
C85 C86 1.480(19)
C85 C88 1.34(2)
C87 C88 1.500(19)
C89 C90 1.36(2)
C89 C94 1.35(3)
C90 C91 1.40(3)
C91 C92 1.36(4)
C92 C93 1.39(4)
C93 C94 1.34(3)
C95 C96 1.41(2)
C95 C100 1.38(2)
C96 C97 1.38(3)
C97 C98 1.37(3)
C98 C99 1.36(3)
C99 C100 1.38(2)
C101 C102 1.521(19)
C101 C104 1.35(2)
C103 C104 1.47(2)
C105 C106 1.40(2)
C105 C110 1.39(2)
C106 C107 1.38(2)
C107 C108 1.33(3)
C108 C109 1.33(3)
C109 C110 1.46(3)
C111 C112 1.42(2)
C111 C116 1.40(2)
C112 C113 1.39(2)
C113 C114 1.43(3)
C114 C115 1.37(3)
C115 C116 1.39(2)
C117 C118 1.416(18)
C117 C122 1.422(19)
C118 C119 1.38(2)
C119 C120 1.39(2)
C120 C121 1.39(2)
C121 C122 1.393(19)
C123 C124 1.384(18)
C123 C128 1.408(17)
C124 C125 1.357(19)
C125 C126 1.36(2)
C126 C127 1.392(19)
C127 C128 1.365(17)
C129 C130 1.484(19)
C129 C132 1.532(17)
C131 C132 1.493(19)
C133 C134 1.406(19)
C133 C138 1.37(2)
C134 C135 1.40(2)
C135 C136 1.38(2)
C136 C137 1.35(3)
C137 C138 1.43(2)
C139 C140 1.410(19)
C139 C144 1.390(19)
C140 C141 1.38(2)
C141 C142 1.34(3)
C142 C143 1.37(3)
C143 C144 1.39(2)
C145 C146 1.506(16)
C145 C148 1.408(17)
C147 C148 1.448(16)
C149 C150 1.395(19)
C149 C154 1.38(2)
C150 C151 1.382(19)
C151 C152 1.37(2)
C152 C153 1.36(2)
C153 C154 1.414(19)
C155 C156 1.380(19)
C155 C160 1.387(19)
C156 C157 1.40(2)
C157 C158 1.36(2)
C158 C159 1.36(2)
C159 C160 1.41(2)
C161 C162 1.518(16)
C161 C164 1.378(16)
C163 C164 1.467(17)
C165 C166 1.402(17)
C165 C170 1.385(17)
C166 C167 1.40(2)
C167 C168 1.40(2)
C168 C169 1.36(2)
C169 C170 1.385(19)
C171 C172 1.388(19)
C171 C176 1.417(18)
C172 C173 1.366(19)
C173 C174 1.40(2)
C174 C175 1.39(2)
C175 C176 1.365(19)
Cl1 C178 1.65(3)
Cl2 C178 1.63(3)
Cl3 C177 1.60(3)
Cl4 C177 1.74(3)
Cl5 C179 1.63(4)
Cl6 C179 1.89(4)
Cl7 C180 1.82(3)
Cl8 C180 1.55(3)
Cl9 C181 1.71(3)
Cl10 C181 1.71(3)
Cl11 C182 1.61(4)
Cl12 C182 1.88(4)
Cl13 C183 1.83(3)
Cl14 C183 1.68(4)
Cl15 C184 1.77(2)
Cl16 C184 1.75(2)
C185 C186 1.55(2)
C186 C187 1.51(2)
C187 C188 1.545(19)
C188 C189 1.510(19)
C189 C190 1.495(18)
C190 C191 1.526(19)

loop_
_geom_torsion_atom_site_label_1
_geom_torsion_atom_site_label_2
_geom_torsion_atom_site_label_3
_geom_torsion_atom_site_label_4
_geom_torsion
Au1 S1 C1 C2 -161.9(8)
Au1 S1 C1 C4 18.1(16)
Au1 P2 C17 C18 150.0(10)
Au1 P2 C17 C22 -35.0(13)
Au1 P2 C23 C24 -68.3(11)
Au1 P2 C23 C28 112.5(11)
Au2 P1 C4 C1 26.2(12)
Au2 P1 C4 C3 -150.8(10)
Au2 P1 C5 C6 -175.2(10)
Au2 P1 C5 C10 5.3(12)
Au2 P1 C11 C12 -91.3(12)
Au2 P1 C11 C16 86.5(11)
Au3 P4 C45 C46 57.9(11)
Au3 P4 C45 C50 -123.0(12)
Au3 P4 C51 C52 39.3(11)
Au3 P4 C51 C56 -147.7(10)
Au3 P4 C57 C58 -160.5(8)
Au3 P4 C57 C60 -47.2(10)
Au4 P3 C32 C29 40.7(12)
Au4 P3 C32 C31 -133.3(10)
Au4 P3 C33 C34 -109.6(11)
Au4 P3 C33 C38 63.8(11)
Au4 P3 C39 C40 -153.1(11)
Au4 P3 C39 C44 29.3(11)
Au5 S2 C29 C30 -174.1(7)
Au5 S2 C29 C32 7.0(15)
Au5 P2 C17 C18 29.7(12)
Au5 P2 C17 C22 -155.2(11)
Au5 P2 C23 C24 48.9(11)
Au5 P2 C23 C28 -130.3(11)
Au6 S5 C88 C85 7.3(18)
Au6 S5 C88 C87 -173.6(9)
Au6 P7 C89 C90 -46.0(17)
Au6 P7 C89 C94 135.2(14)
Au6 P7 C95 C96 117.1(11)
Au6 P7 C95 C100 -62.9(12)
Au7 P6 C73 C74A -110(2)
Au7 P6 C73 C74B -153(2)
Au7 P6 C73 C78 44.5(18)
Au7 P6 C79 C80 -174.8(11)
Au7 P6 C79 C84 2.8(13)
Au7 P6 C85 C86 -136.7(11)
Au7 P6 C85 C88 47.1(14)
Au8 P5 C60 C57 -48.0(10)
Au8 P5 C60 C59 -160.2(9)
Au8 P5 C61 C62 -149.8(10)
Au8 P5 C61 C66 36.9(12)
Au8 P5 C67 C68 -141.1(11)
Au8 P5 C67 C72 44.2(10)
Au9 P8 C104 C101 33.2(14)
Au9 P8 C104 C103 -139.7(11)
Au9 P8 C105 C106 -103.2(13)
Au9 P8 C105 C110 70.2(15)
Au9 P8 C111 C112 -156.6(12)
Au9 P8 C111 C116 23.6(13)
Au10 S6 C101 C102 -169.2(9)
Au10 S6 C101 C104 8.9(17)
Au10 P7 C89 C90 -167.5(15)
Au10 P7 C89 C94 13.7(16)
Au10 P7 C95 C96 -122.5(12)
Au10 P7 C95 C100 57.4(11)
Au11 S7 C161 C162 176.1(8)
Au11 S7 C161 C164 -7.8(15)
Au12 P11 C117 C118 53.6(12)
Au12 P11 C117 C122 -122.9(10)
Au12 P11 C123 C124 6.6(12)
Au12 P11 C123 C128 -170.4(9)
Au12 P11 C129 C130 166.2(9)
Au12 P11 C129 C132 47.9(9)
Au13 P9 C148 C145 -35.7(12)
Au13 P9 C148 C147 133.2(10)
Au13 P9 C149 C150 -36.4(11)
Au13 P9 C149 C154 144.6(10)
Au13 P9 C155 C156 -65.1(12)
Au13 P9 C155 C160 107.3(12)
Au14 S8 C145 C146 174.2(8)
Au14 S8 C145 C148 -8.4(14)
Au15 P10 C164 C161 -36.4(13)
Au15 P10 C164 C163 133.0(9)
Au15 P10 C165 C166 -76.7(10)
Au15 P10 C165 C170 97.7(11)
Au15 P10 C171 C172 -35.4(12)
Au15 P10 C171 C176 145.5(11)
Au16 P12 C132 C129 54.6(9)
Au16 P12 C132 C131 170.8(9)
Au16 P12 C133 C134 -110.9(11)
Au16 P12 C133 C138 61.0(12)
Au16 P12 C139 C140 178.6(10)
Au16 P12 C139 C144 -5.7(14)
S1 C1 C2 O1 -8.3(19)
S1 C1 C2 O2 170.6(9)
S1 C1 C4 P1 13(2)
S1 C1 C4 C3 -169.8(12)
S2 C29 C30 O5 175.4(8)
S2 C29 C30 O6 -7.0(18)
S2 C29 C32 P3 11(2)
S2 C29 C32 C31 -174.3(11)
S6 C101 C102 O14 175.8(10)
S6 C101 C102 O15 -7(2)
S6 C101 C104 P8 14(2)
S6 C101 C104 C103 -172.2(13)
S7 C161 C162 O16 2(2)
S7 C161 C162 O17 -179.2(9)
S7 C161 C164 P10 -9(2)
S7 C161 C164 C163 -179.4(11)
S8 C145 C146 O19 2.7(18)
S8 C145 C146 O20 -179.9(9)
S8 C145 C148 P9 -9(2)
S8 C145 C148 C147 -179.8(11)
P1 C5 C6 C7 -176.3(11)
P1 C5 C10 C9 175.4(12)
P1 C11 C12 C13 178.1(11)
P1 C11 C16 C15 -178.6(12)
P2 C17 C18 C19 176.5(14)
P2 C17 C22 C21 -172.5(14)
P2 C23 C24 C25 -177.7(11)
P2 C23 C28 C27 177.9(11)
P3 C33 C34 C35 178.5(12)
P3 C33 C38 C37 -176.2(11)
P3 C39 C40 C41 -178.0(13)
P3 C39 C44 C43 178.3(11)
P4 C45 C46 C47 177.1(12)
P4 C45 C50 C49 -177.3(11)
P4 C51 C52 C53 171.1(10)
P4 C51 C56 C55 -170.2(10)
P4 C57 C58 O7 -76.5(16)
P4 C57 C58 O8 99.0(10)
P4 C57 C60 P5 151.8(6)
P4 C57 C60 C59 -92.3(10)
P5 C61 C62 C63 -168.1(11)
P5 C61 C66 C65 167.5(11)
P5 C67 C68 C69 -172.2(11)
P5 C67 C72 C71 172.7(12)
P6 C73 C74A C75A -177(3)
P6 C73 C74B C75B -172(3)
P6 C73 C78 C77 178.8(13)
P6 C79 C80 C81 -178.6(15)
P6 C79 C84 C83 179.9(15)
P6 C85 C86 O10 -7(3)
P6 C85 C86 O11 177.4(10)
P6 C85 C88 S5 2(2)
P6 C85 C88 C87 -177.6(10)
P7 C89 C90 C91 -176.7(19)
P7 C89 C94 C93 176(2)
P7 C95 C96 C97 -177.8(13)
P7 C95 C100 C99 177.9(11)
P8 C105 C106 C107 175.2(14)
P8 C105 C110 C109 -177.4(14)
P8 C111 C112 C113 -178.9(13)
P8 C111 C116 C115 177.6(11)
P9 C149 C150 C151 -177.4(10)
P9 C149 C154 C153 178.1(11)
P9 C155 C156 C157 172.7(11)
P9 C155 C160 C159 -172.4(12)
P10 C165 C166 C167 174.1(10)
P10 C165 C170 C169 -172.1(12)
P10 C171 C172 C173 -177.5(11)
P10 C171 C176 C175 178.0(12)
P11 C117 C118 C119 -178.6(11)
P11 C117 C122 C121 178.3(12)
P11 C123 C124 C125 -175.5(11)
P11 C123 C128 C127 173.9(11)
P11 C129 C130 O22 67.1(19)
P11 C129 C130 O23 -112.0(11)
P11 C129 C132 P12 -120.9(8)
P11 C129 C132 C131 115.9(10)
P12 C133 C134 C135 172.4(11)
P12 C133 C138 C137 -174.8(11)
P12 C139 C140 C141 174.3(12)
P12 C139 C144 C143 -173.0(16)
O2 C3 C4 P1 169.7(8)
O2 C3 C4 C1 -7.8(14)
O3 C3 C4 P1 -11(2)
O3 C3 C4 C1 171.4(16)
O4 C31 C32 P3 -10(2)
O4 C31 C32 C29 175.4(15)
O5 C31 C32 P3 168.9(8)
O5 C31 C32 C29 -6.1(14)
O8 C59 C60 P5 96.7(11)
O8 C59 C60 C57 -20.8(13)
O9 C59 C60 P5 -80.8(16)
O9 C59 C60 C57 161.8(14)
O11 C87 C88 S5 177.1(10)
O11 C87 C88 C85 -3.5(17)
O12 C87 C88 S5 -5(2)
O12 C87 C88 C85 174.8(17)
O13 C103 C104 P8 -14(2)
O13 C103 C104 C101 172.1(15)
O14 C103 C104 P8 166.9(10)
O14 C103 C104 C101 -7.5(15)
O17 C163 C164 P10 -169.7(9)
O17 C163 C164 C161 1.6(14)
O18 C163 C164 P10 14(2)
O18 C163 C164 C161 -174.5(15)
O20 C147 C148 P9 -169.0(9)
O20 C147 C148 C145 1.7(14)
O21 C147 C148 P9 14(2)
O21 C147 C148 C145 -175.6(16)
O23 C131 C132 P12 -111.1(11)
O23 C131 C132 C129 7.9(15)
O24 C131 C132 P12 71.9(18)
O24 C131 C132 C129 -169.1(15)
C2 O2 C3 O3 -177.6(13)
C2 O2 C3 C4 1.7(14)
C2 C1 C4 P1 -167.3(9)
C2 C1 C4 C3 10.1(13)
C3 O2 C2 O1 -176.6(12)
C3 O2 C2 C1 4.5(13)
C4 P1 C5 C6 67.5(12)
C4 P1 C5 C10 -112.0(11)
C4 P1 C11 C12 30.2(13)
C4 P1 C11 C16 -152.0(11)
C4 C1 C2 O1 171.8(14)
C4 C1 C2 O2 -9.4(13)
C5 P1 C4 C1 145.3(11)
C5 P1 C4 C3 -31.7(12)
C5 P1 C11 C12 144.1(11)
C5 P1 C11 C16 -38.1(13)
C5 C6 C7 C8 -2(2)
C6 C5 C10 C9 -4(2)
C6 C7 C8 C9 2(2)
C7 C8 C9 C10 -3(2)
C8 C9 C10 C5 4(2)
C10 C5 C6 C7 3(2)
C11 P1 C4 C1 -102.7(12)
C11 P1 C4 C3 80.3(12)
C11 P1 C5 C6 -45.0(13)
C11 P1 C5 C10 135.5(11)
C11 C12 C13 C14 2(2)
C12 C11 C16 C15 -1(2)
C12 C13 C14 C15 -3(2)
C13 C14 C15 C16 3(2)
C14 C15 C16 C11 -1(2)
C16 C11 C12 C13 0(2)
C17 P2 C23 C24 168.8(10)
C17 P2 C23 C28 -10.4(13)
C17 C18 C19 C20 -3(3)
C18 C17 C22 C21 2(2)
C18 C19 C20 C21 1(3)
C19 C20 C21 C22 3(3)
C20 C21 C22 C17 -5(3)
C22 C17 C18 C19 1(2)
C23 P2 C17 C18 -87.7(12)
C23 P2 C17 C22 87.4(12)
C23 C24 C25 C26 -2(2)
C24 C23 C28 C27 -1(2)
C24 C25 C26 C27 2(2)
C25 C26 C27 C28 -2(3)
C26 C27 C28 C23 1(2)
C28 C23 C24 C25 2(2)
C30 O5 C31 O4 -178.8(12)
C30 O5 C31 C32 2.6(13)
C30 C29 C32 P3 -168.1(9)
C30 C29 C32 C31 6.7(13)
C31 O5 C30 O6 -176.2(12)
C31 O5 C30 C29 1.5(13)
C32 P3 C33 C34 12.4(13)
C32 P3 C33 C38 -174.2(11)
C32 P3 C39 C40 89.8(13)
C32 P3 C39 C44 -87.7(11)
C32 C29 C30 O5 -5.3(13)
C32 C29 C30 O6 172.3(13)
C33 P3 C32 C29 -87.7(12)
C33 P3 C32 C31 98.3(11)
C33 P3 C39 C40 -23.5(13)
C33 P3 C39 C44 158.9(10)
C33 C34 C35 C36 -4(2)
C34 C33 C38 C37 -3(2)
C34 C35 C36 C37 1(2)
C35 C36 C37 C38 1(2)
C36 C37 C38 C33 -1(2)
C38 C33 C34 C35 5(2)
C39 P3 C32 C29 159.7(11)
C39 P3 C32 C31 -14.3(12)
C39 P3 C33 C34 125.2(12)
C39 P3 C33 C38 -61.4(12)
C39 C40 C41 C42 0(3)
C40 C39 C44 C43 1(2)
C40 C41 C42 C43 1(3)
C41 C42 C43 C44 -1(2)
C42 C43 C44 C39 0(2)
C44 C39 C40 C41 0(2)
C45 P4 C51 C52 162.3(10)
C45 P4 C51 C56 -24.6(12)
C45 P4 C57 C58 67.8(10)
C45 P4 C57 C60 -178.9(9)
C45 C46 C47 C48 0(2)
C46 C45 C50 C49 2(2)
C46 C47 C48 C49 2(3)
C47 C48 C49 C50 -2(3)
C48 C49 C50 C45 0(2)
C50 C45 C46 C47 -2(2)
C51 P4 C45 C46 -62.3(11)
C51 P4 C45 C50 116.8(13)
C51 P4 C57 C58 -40.3(10)
C51 P4 C57 C60 73.0(10)
C51 C52 C53 C54 0(2)
C52 C51 C56 C55 2.7(19)
C52 C53 C54 C55 1(2)
C53 C54 C55 C56 -1(2)
C54 C55 C56 C51 -1(2)
C56 C51 C52 C53 -2.1(19)
C57 P4 C45 C46 -168.3(10)
C57 P4 C45 C50 10.8(14)
C57 P4 C51 C52 -86.6(10)
C57 P4 C51 C56 86.4(12)
C58 O8 C59 O9 -173.6(12)
C58 O8 C59 C60 8.6(14)
C58 C57 C60 P5 -91.9(10)
C58 C57 C60 C59 24.0(12)
C59 O8 C58 O7 -176.3(12)
C59 O8 C58 C57 7.7(13)
C60 P5 C61 C62 83.4(12)
C60 P5 C61 C66 -89.9(12)
C60 P5 C67 C68 -8.0(13)
C60 P5 C67 C72 177.3(9)
C60 C57 C58 O7 164.4(13)
C60 C57 C58 O8 -20.1(12)
C61 P5 C60 C57 73.5(10)
C61 P5 C60 C59 -38.7(11)
C61 P5 C67 C68 99.2(12)
C61 P5 C67 C72 -75.6(11)
C61 C62 C63 C64 -2(2)
C62 C61 C66 C65 -6(2)
C62 C63 C64 C65 -1(2)
C63 C64 C65 C66 1(2)
C64 C65 C66 C61 3(2)
C66 C61 C62 C63 5(2)
C67 P5 C60 C57 -177.0(8)
C67 P5 C60 C59 70.8(11)
C67 P5 C61 C62 -30.2(12)
C67 P5 C61 C66 156.5(11)
C67 C68 C69 C70 0(2)
C68 C67 C72 C71 -2(2)
C68 C69 C70 C71 -1(3)
C69 C70 C71 C72 1(3)
C70 C71 C72 C67 1(2)
C72 C67 C68 C69 2(2)
C73 P6 C79 C80 -45.8(14)
C73 P6 C79 C84 131.8(13)
C73 P6 C85 C86 94.7(14)
C73 P6 C85 C88 -81.6(14)
C73 C74A C75A C76A -23(6)
C73 C74B C75B C76B -4(6)
C74A C73 C74B C75B 80(5)
C74A C73 C78 C77 -24(3)
C74A C75A C76A C77 14(6)
C74B C73 C74A C75A -82(4)
C74B C73 C78 C77 17(3)
C74B C75B C76B C77 12(6)
C75A C76A C77 C76B 69(6)
C75A C76A C77 C78 -11(5)
C75B C76B C77 C76A -120(7)
C75B C76B C77 C78 -5(5)
C76A C77 C78 C73 18(3)
C76B C77 C78 C73 -10(3)
C78 C73 C74A C75A 26(4)
C78 C73 C74B C75B -10(5)
C79 P6 C73 C74A 127(2)
C79 P6 C73 C74B 84(2)
C79 P6 C73 C78 -78.1(16)
C79 P6 C85 C86 -16.4(15)
C79 P6 C85 C88 167.3(13)
C79 C80 C81 C82 -5(3)
C80 C79 C84 C83 -2(3)
C80 C81 C82 C83 6(4)
C81 C82 C83 C84 -4(3)
C82 C83 C84 C79 2(3)
C84 C79 C80 C81 4(2)
C85 P6 C73 C74A 11(2)
C85 P6 C73 C74B -32(2)
C85 P6 C73 C78 165.5(15)
C85 P6 C79 C80 66.2(14)
C85 P6 C79 C84 -116.2(12)
C86 O11 C87 O12 -178.6(16)
C86 O11 C87 C88 -0.2(16)
C86 C85 C88 S5 -175.3(13)
C86 C85 C88 C87 5.5(16)
C87 O11 C86 O10 -173.1(15)
C87 O11 C86 C85 3.5(16)
C88 C85 C86 O10 170.3(17)
C88 C85 C86 O11 -5.8(16)
C89 P7 C95 C96 -4.2(14)
C89 P7 C95 C100 175.7(11)
C89 C90 C91 C92 -1(4)
C90 C89 C94 C93 -3(3)
C90 C91 C92 C93 0(5)
C91 C92 C93 C94 0(4)
C92 C93 C94 C89 2(4)
C94 C89 C90 C91 2(3)
C95 P7 C89 C90 77.5(17)
C95 P7 C89 C94 -101.3(15)
C95 C96 C97 C98 0(3)
C96 C95 C100 C99 -2(2)
C96 C97 C98 C99 -3(3)
C97 C98 C99 C100 3(3)
C98 C99 C100 C95 0(2)
C100 C95 C96 C97 2(2)
C102 O14 C103 O13 -174.0(14)
C102 O14 C103 C104 5.7(16)
C102 C101 C104 P8 -167.9(11)
C102 C101 C104 C103 6.0(15)
C103 O14 C102 O15 -179.2(17)
C103 O14 C102 C101 -1.9(16)
C104 P8 C105 C106 19.0(16)
C104 P8 C105 C110 -167.6(14)
C104 P8 C111 C112 83.9(14)
C104 P8 C111 C116 -95.9(13)
C104 C101 C102 O14 -2.9(17)
C104 C101 C102 O15 174.3(17)
C105 P8 C104 C101 -92.7(14)
C105 P8 C104 C103 94.4(12)
C105 P8 C111 C112 -30.2(15)
C105 P8 C111 C116 150.0(12)
C105 C106 C107 C108 1(3)
C106 C105 C110 C109 -4(3)
C106 C107 C108 C109 -2(4)
C107 C108 C109 C110 -1(4)
C108 C109 C110 C105 3(3)
C110 C105 C106 C107 2(3)
C111 P8 C104 C101 153.7(13)
C111 P8 C104 C103 -19.3(14)
C111 P8 C105 C106 133.0(14)
C111 P8 C105 C110 -53.5(16)
C111 C112 C113 C114 1(3)
C112 C111 C116 C115 -2(2)
C112 C113 C114 C115 -1(3)
C113 C114 C115 C116 -1(2)
C114 C115 C116 C111 2(2)
C116 C111 C112 C113 1(2)
C117 P11 C123 C124 -130.3(11)
C117 P11 C123 C128 52.8(12)
C117 P11 C129 C130 -64.9(11)
C117 P11 C129 C132 176.8(8)
C117 C118 C119 C120 2(2)
C118 C117 C122 C121 2(2)
C118 C119 C120 C121 -2(2)
C119 C120 C121 C122 2(2)
C120 C121 C122 C117 -2(2)
C122 C117 C118 C119 -2(2)
C123 P11 C117 C118 -174.4(10)
C123 P11 C117 C122 9.2(13)
C123 P11 C129 C130 49.2(11)
C123 P11 C129 C132 -69.1(9)
C123 C124 C125 C126 1(2)
C124 C123 C128 C127 -3.1(19)
C124 C125 C126 C127 -3(2)
C125 C126 C127 C128 1(2)
C126 C127 C128 C123 2(2)
C128 C123 C124 C125 2(2)
C129 P11 C117 C118 -64.8(11)
C129 P11 C117 C122 118.7(12)
C129 P11 C123 C124 118.4(11)
C129 P11 C123 C128 -58.6(11)
C130 O23 C131 O24 174.7(13)
C130 O23 C131 C132 -2.6(15)
C130 C129 C132 P12 113.4(10)
C130 C129 C132 C131 -9.7(14)
C131 O23 C130 O22 176.6(13)
C131 O23 C130 C129 -4.1(15)
C132 P12 C133 C134 131.1(12)
C132 P12 C133 C138 -56.9(12)
C132 P12 C139 C140 -68.5(12)
C132 P12 C139 C144 107.2(13)
C132 C129 C130 O22 -172.1(15)
C132 C129 C130 O23 8.8(15)
C133 P12 C132 C129 -178.6(9)
C133 P12 C132 C131 -62.4(11)
C133 P12 C139 C140 43.1(13)
C133 P12 C139 C144 -141.2(13)
C133 C134 C135 C136 1(2)
C134 C133 C138 C137 -3(2)
C134 C135 C136 C137 -1(2)
C135 C136 C137 C138 -1(2)
C136 C137 C138 C133 3(2)
C138 C133 C134 C135 1(2)
C139 P12 C132 C129 -65.4(10)
C139 P12 C132 C131 50.8(11)
C139 P12 C133 C134 22.6(13)
C139 P12 C133 C138 -165.5(10)
C139 C140 C141 C142 -1(3)
C140 C139 C144 C143 3(3)
C140 C141 C142 C143 2(3)
C141 C142 C143 C144 -1(4)
C142 C143 C144 C139 -2(3)
C144 C139 C140 C141 -1(2)
C146 O20 C147 O21 177.3(13)
C146 O20 C147 C148 -0.5(14)
C146 C145 C148 P9 168.2(9)
C146 C145 C148 C147 -2.1(13)
C147 O20 C146 O19 176.7(12)
C147 O20 C146 C145 -0.8(14)
C148 P9 C149 C150 86.7(10)
C148 P9 C149 C154 -92.3(11)
C148 P9 C155 C156 167.6(11)
C148 P9 C155 C160 -20.0(14)
C148 C145 C146 O19 -175.5(13)
C148 C145 C146 O20 1.9(14)
C149 P9 C148 C145 -156.7(11)
C149 P9 C148 C147 12.2(12)
C149 P9 C155 C156 57.0(12)
C149 P9 C155 C160 -130.5(12)
C149 C150 C151 C152 0(2)
C150 C149 C154 C153 -1(2)
C150 C151 C152 C153 -2(2)
C151 C152 C153 C154 3(2)
C152 C153 C154 C149 -1(2)
C154 C149 C150 C151 1.7(19)
C155 P9 C148 C145 91.4(12)
C155 P9 C148 C147 -99.7(12)
C155 P9 C149 C150 -160.4(10)
C155 P9 C149 C154 20.6(12)
C155 C156 C157 C158 0(2)
C156 C155 C160 C159 0(2)
C156 C157 C158 C159 0(2)
C157 C158 C159 C160 0(3)
C158 C159 C160 C155 0(2)
C160 C155 C156 C157 0(2)
C162 O17 C163 O18 177.4(13)
C162 O17 C163 C164 0.7(14)
C162 C161 C164 P10 167.6(10)
C162 C161 C164 C163 -3.0(13)
C163 O17 C162 O16 176.5(13)
C163 O17 C162 C161 -2.6(14)
C164 P10 C165 C166 156.9(10)
C164 P10 C165 C170 -28.7(13)
C164 P10 C171 C172 86.0(12)
C164 P10 C171 C176 -93.2(12)
C164 C161 C162 O16 -175.4(14)
C164 C161 C162 O17 3.6(14)
C165 P10 C164 C161 91.0(12)
C165 P10 C164 C163 -99.6(11)
C165 P10 C171 C172 -161.0(11)
C165 P10 C171 C176 19.8(13)
C165 C166 C167 C168 -3(2)
C166 C165 C170 C169 2(2)
C166 C167 C168 C169 5(2)
C167 C168 C169 C170 -3(2)
C168 C169 C170 C165 -1(2)
C170 C165 C166 C167 0(2)
C171 P10 C164 C161 -154.9(11)
C171 P10 C164 C163 14.5(12)
C171 P10 C165 C166 45.4(12)
C171 P10 C165 C170 -140.2(11)
C171 C172 C173 C174 0(2)
C172 C171 C176 C175 -1(2)
C172 C173 C174 C175 -3(2)
C173 C174 C175 C176 3(2)
C174 C175 C176 C171 -1(2)
C176 C171 C172 C173 2(2)
C185 C186 C187 C188 -142(6)
C186 C187 C188 C189 161(5)
C187 C188 C189 C190 179(4)
C188 C189 C190 C191 -56(6)
